data_1577207
loop_
_publ_author_name
'Kloiber, Konstantin'
'Heinzmann, Tim'
'Lacombe, Beno\^it'
'Thielert, Philipp'
'Sellin, Malte'
'Schwandt, Tim'
'Richert, Sabine'
'Weber, Stefan'
'Krossing, Ingo'

_publ_section_title
;
 Using Xenon Difluoride and 2 Li[Al{OC(CF3)3}4] as an Oxidant: From
 Organoxenonium Intermediates to (Fluoro-)Biphenyl Radical Cations
;
_journal_name_full 'Chemical Science'
_journal_paper_doi 10.1039/D6SC01402J
_journal_year 2026
_chemical_formula_moiety 'C24 Al2 F55 O6, C6 F5 Xe'
_chemical_formula_sum 'C30 Al2 F60 O6 Xe'
_chemical_formula_weight 1781.56
_space_group_crystal_system monoclinic
_space_group_IT_number 14
_space_group_name_Hall '-P 2yn'
_space_group_name_H-M_alt 'P 1 21/n 1'
_atom_sites_solution_primary direct
_audit_creation_method
;FinalCif V118 by Daniel Kratzert, Freiburg 2023,
https://dkratzert.de/finalcif.html
;
_audit_update_record
;
2026-02-09 deposited with the CCDC.	2026-04-28 downloaded from the CCDC.
;
_cell_angle_alpha 90
_cell_angle_beta 95.969(2)
_cell_angle_gamma 90
_cell_formula_units_Z 8
_cell_length_a 13.2484(7)
_cell_length_b 16.7851(11)
_cell_length_c 44.788(3)
_cell_measurement_reflns_used 9184
_cell_measurement_temperature 100(2)
_cell_measurement_theta_max 27.123
_cell_measurement_theta_min 2.194
_cell_volume 9905.8(11)
_computing_cell_refinement 'SAINT V8.40B'
_computing_data_collection 'Bruker BIS V6.2.15 Patch 4/2021-03-15 && APEX4 2022.1-1'
_computing_data_reduction 'SAINT V8.40B'
_computing_structure_refinement 'SHELXL-2018/3 (Sheldrick, 2018)'
_computing_structure_solution 'SHELXT 2018/2 (Sheldrick, 2018)'
_diffrn_ambient_environment N~2~
_diffrn_ambient_temperature 100(2)
_diffrn_detector CPAD
_diffrn_detector_area_resol_mean 7.41
_diffrn_detector_type 'Bruker PHOTON III'
_diffrn_measured_fraction_theta_full 0.995
_diffrn_measured_fraction_theta_max 0.993
_diffrn_measurement_device 'three-circle diffractometer'
_diffrn_measurement_device_type 'Bruker D8 VENTURE dual wavelength Mo/Cu'
_diffrn_measurement_method '\w and \f scans'
_diffrn_measurement_specimen_support 'MiTeGen micromount'
_diffrn_radiation_monochromator 'mirror optics'
_diffrn_radiation_probe x-ray
_diffrn_radiation_type MoK\a
_diffrn_radiation_wavelength 0.71073
_diffrn_reflns_av_R_equivalents 0.0289
_diffrn_reflns_av_unetI/netI 0.0201
_diffrn_reflns_Laue_measured_fraction_full 0.995
_diffrn_reflns_Laue_measured_fraction_max 0.993
_diffrn_reflns_limit_h_max 16
_diffrn_reflns_limit_h_min -16
_diffrn_reflns_limit_k_max 21
_diffrn_reflns_limit_k_min -21
_diffrn_reflns_limit_l_max 57
_diffrn_reflns_limit_l_min -57
_diffrn_reflns_number 122388
_diffrn_reflns_point_group_measured_fraction_full 0.995
_diffrn_reflns_point_group_measured_fraction_max 0.993
_diffrn_reflns_theta_full 25.242
_diffrn_reflns_theta_max 27.158
_diffrn_reflns_theta_min 1.296
_diffrn_source 'microfocus sealed X-ray tube'
_diffrn_source_current 1.4
_diffrn_source_type 'Incoatec I\ms'
_diffrn_source_voltage 50.0
_exptl_absorpt_coefficient_mu 1.004
_exptl_absorpt_correction_T_max 0.7455
_exptl_absorpt_correction_T_min 0.6884
_exptl_absorpt_correction_type multi-scan
_exptl_absorpt_process_details
;SADABS-2016/2 - Bruker AXS area detector scaling and absorption correction:
Krause, L., Herbst-Irmer, R., Sheldrick G.M. & Stalke D., J. Appl. Cryst. 48
(2015) 3-10
;
_exptl_crystal_colour colourless
_exptl_crystal_density_diffrn 2.389
_exptl_crystal_description block
_exptl_crystal_F_000 6784
_exptl_crystal_recrystallization_method 'slow evaporation of concentrated pentafluorobenzene solution'
_exptl_crystal_size_max 0.276
_exptl_crystal_size_mid 0.230
_exptl_crystal_size_min 0.175
_refine_diff_density_max 1.390
_refine_diff_density_min -1.098
_refine_diff_density_rms 0.116
_refine_ls_extinction_method none
_refine_ls_goodness_of_fit_ref 1.216
_refine_ls_hydrogen_treatment undef
_refine_ls_matrix_type full
_refine_ls_number_parameters 2037
_refine_ls_number_reflns 21824
_refine_ls_number_restraints 29515
_refine_ls_restrained_S_all 0.890
_refine_ls_R_factor_all 0.0559
_refine_ls_R_factor_gt 0.0537
_refine_ls_shift/su_max 0.003
_refine_ls_shift/su_mean 0.000
_refine_ls_structure_factor_coef Fsqd
_refine_ls_weighting_details 'w=1/[\s^2^(Fo^2^)+(0.0213P)^2^+61.6404P] where P=(Fo^2^+2Fc^2^)/3'
_refine_ls_weighting_scheme calc
_refine_ls_wR_factor_gt 0.1205
_refine_ls_wR_factor_ref 0.1214
_reflns_Friedel_coverage 0.000
_reflns_number_gt 20879
_reflns_number_total 21824
_reflns_threshold_expression 'I > 2\s(I)'
_cod_data_source_file d6sc01402j2.cif
_cod_data_source_block p21n_a
_cod_original_cell_volume 9905.8(10)
_cod_original_sg_symbol_H-M 'P 21/n'
_cod_database_code 1577207
_shelx_shelxl_version_number 2018/3
_shelx_space_group_comment
;
The symmetry employed for this shelxl refinement is uniquely defined
by the following loop, which should always be used as a source of
symmetry information in preference to the above space-group names.
They are only intended as comments.
;
_olex2_diffrn_ambient_temperature_device 'Oxford Cryostream 800'

loop_
_space_group_symop_operation_xyz
'x, y, z'
'-x+1/2, y+1/2, -z+1/2'
'-x, -y, -z'
'x-1/2, -y-1/2, z-1/2'

loop_
_atom_site_label
_atom_site_type_symbol
_atom_site_fract_x
_atom_site_fract_y
_atom_site_fract_z
_atom_site_U_iso_or_equiv
_atom_site_adp_type
_atom_site_occupancy
_atom_site_site_symmetry_order
_atom_site_calc_flag
_atom_site_refinement_flags_posn
_atom_site_refinement_flags_adp
_atom_site_refinement_flags_occupancy
_atom_site_disorder_assembly
_atom_site_disorder_group
Xe1 Xe 1.54875(2) 0.34355(2) 0.19516(2) 0.01985(7) Uani 1 1 d . . . . .
Xe2 Xe 0.71428(2) 0.80941(2) 0.56170(2) 0.02718(8) Uani 1 1 d . . . . .
Al1 Al 0.82799(8) 0.24976(7) 0.41039(2) 0.0087(2) Uani 1 1 d . . . . .
Al2 Al 0.91924(8) 0.27065(7) 0.33912(2) 0.0097(2) Uani 1 1 d . . . . .
Al3 Al 0.31593(8) 0.75462(7) 0.41152(2) 0.0092(2) Uani 1 1 d . . . . .
Al4 Al 0.41806(9) 0.75882(7) 0.34164(2) 0.0094(2) Uani 1 1 d . . . . .
F1 F 0.7722(2) 0.88337(17) 0.50139(6) 0.0293(6) Uani 1 1 d . . . . .
F8 F 1.4396(2) 0.17681(16) 0.30842(6) 0.0255(6) Uani 1 1 d . . . . .
F9 F 1.4995(2) 0.08873(15) 0.26321(6) 0.0252(6) Uani 1 1 d . . . . .
F10 F 1.5512(2) 0.16346(15) 0.21242(6) 0.0238(6) Uani 1 1 d . . . . .
F11 F 0.87537(16) 0.25708(13) 0.37480(5) 0.0118(4) Uani 1 1 d . . . . .
F12 F 0.36989(16) 0.75811(13) 0.37700(5) 0.0116(4) Uani 1 1 d . . . . .
C1 C 0.7584(3) 0.8059(3) 0.49743(10) 0.0192(9) Uani 1 1 d . . . . .
C2 C 0.7733(3) 0.7699(3) 0.47053(11) 0.0272(10) Uani 1 1 d . . . . .
C3 C 0.7598(3) 0.6880(4) 0.46726(12) 0.0325(12) Uani 1 1 d . . . . .
C4 C 0.7294(4) 0.6423(3) 0.49022(13) 0.0317(12) Uani 1 1 d . . . . .
F2 F 0.7999(2) 0.8137(2) 0.44794(6) 0.0410(8) Uani 1 1 d . . . . .
F3 F 0.7770(2) 0.6544(2) 0.44208(8) 0.0485(10) Uani 1 1 d . . . . .
F4 F 0.7156(3) 0.5641(2) 0.48684(10) 0.0527(10) Uani 1 1 d . . . . .
F5 F 0.6852(2) 0.63529(18) 0.53995(8) 0.0387(8) Uani 1 1 d . . . . .
F6 F 1.47498(19) 0.41109(15) 0.25391(6) 0.0200(5) Uani 1 1 d . . . . .
F7 F 1.4273(2) 0.33627(17) 0.30483(6) 0.0239(6) Uani 1 1 d . . . . .
C5 C 0.7129(3) 0.6776(3) 0.51722(11) 0.0248(10) Uani 1 1 d . . . . .
C6 C 0.7291(3) 0.7584(3) 0.52014(9) 0.0184(8) Uani 1 1 d . . . . .
C7 C 1.4561(3) 0.2945(3) 0.28219(9) 0.0160(8) Uani 1 1 d . . . . .
C8 C 1.4622(3) 0.2123(3) 0.28406(9) 0.0178(8) Uani 1 1 d . . . . .
C9 C 1.4937(3) 0.1672(3) 0.26050(10) 0.0178(8) Uani 1 1 d . . . . .
C10 C 1.5195(3) 0.2044(3) 0.23504(9) 0.0165(8) Uani 1 1 d . . . . .
C11 C 1.5113(3) 0.2865(3) 0.23353(9) 0.0146(8) Uani 1 1 d . . . . .
C12 C 1.4800(3) 0.3325(2) 0.25647(9) 0.0146(8) Uani 1 1 d . . . . .
O1_1 O 0.895(2) 0.3151(9) 0.4334(6) 0.017(3) Uani 0.498(5) 1 d D U P A 1
C1_1 C 0.9218(7) 0.3916(8) 0.4404(2) 0.0155(15) Uani 0.498(5) 1 d D U P A 1
C2_1 C 0.8599(6) 0.4220(5) 0.46549(18) 0.0226(14) Uani 0.498(5) 1 d D U P A 1
F1_1 F 0.7654(4) 0.4397(4) 0.45446(16) 0.0329(15) Uani 0.498(5) 1 d D U P A 1
F2_1 F 0.9009(15) 0.4881(7) 0.4779(5) 0.032(3) Uani 0.498(5) 1 d D U P A 1
F3_1 F 0.8559(6) 0.3660(7) 0.4866(2) 0.0308(18) Uani 0.498(5) 1 d D U P A 1
C3_1 C 1.0367(6) 0.3925(5) 0.4519(2) 0.0256(16) Uani 0.498(5) 1 d D U P A 1
F4_1 F 1.0890(12) 0.3462(8) 0.4348(2) 0.040(3) Uani 0.498(5) 1 d D U P A 1
F5_1 F 1.0520(4) 0.3638(4) 0.47984(13) 0.0340(15) Uani 0.498(5) 1 d D U P A 1
F6_1 F 1.075(2) 0.4660(10) 0.4505(5) 0.045(4) Uani 0.498(5) 1 d D U P A 1
C4_1 C 0.9021(7) 0.4448(5) 0.41216(19) 0.0302(16) Uani 0.498(5) 1 d D U P A 1
F7_1 F 0.9719(6) 0.4311(4) 0.39347(15) 0.0448(18) Uani 0.498(5) 1 d D U P A 1
F8_1 F 0.9007(17) 0.5218(7) 0.4182(5) 0.041(3) Uani 0.498(5) 1 d D U P A 1
F9_1 F 0.8121(8) 0.4257(10) 0.3977(2) 0.042(3) Uani 0.498(5) 1 d D U P A 1
O1_2 O 0.5456(12) 0.7616(16) 0.3515(6) 0.016(2) Uani 0.549(6) 1 d D U P B 1
C1_2 C 0.6396(10) 0.7612(6) 0.3417(2) 0.0159(14) Uani 0.549(6) 1 d D U P B 1
C2_2 C 0.6336(7) 0.7754(6) 0.3074(2) 0.0252(16) Uani 0.549(6) 1 d D U P B 1
F1_2 F 0.6049(5) 0.7095(4) 0.29214(13) 0.0428(16) Uani 0.549(6) 1 d D U P B 1
F2_2 F 0.7231(8) 0.7970(7) 0.2980(4) 0.037(3) Uani 0.549(6) 1 d D U P B 1
F3_2 F 0.5675(4) 0.8321(4) 0.29858(12) 0.0374(16) Uani 0.549(6) 1 d D U P B 1
C3_2 C 0.7020(8) 0.8298(5) 0.35798(19) 0.0223(16) Uani 0.549(6) 1 d D U P B 1
F4_2 F 0.6893(4) 0.8305(4) 0.38697(11) 0.0342(15) Uani 0.549(6) 1 d D U P B 1
F5_2 F 0.6746(4) 0.9004(3) 0.34662(16) 0.0363(14) Uani 0.549(6) 1 d D U P B 1
F6_2 F 0.8023(9) 0.8212(12) 0.3557(4) 0.032(3) Uani 0.549(6) 1 d D U P B 1
C4_2 C 0.6904(9) 0.6792(6) 0.3495(2) 0.0280(18) Uani 0.549(6) 1 d D U P B 1
F7_2 F 0.7146(5) 0.6750(4) 0.37901(14) 0.0393(15) Uani 0.549(6) 1 d D U P B 1
F8_2 F 0.7750(10) 0.6698(15) 0.3361(5) 0.040(3) Uani 0.549(6) 1 d D U P B 1
F9_2 F 0.6275(5) 0.6202(4) 0.3413(2) 0.0466(17) Uani 0.549(6) 1 d D U P B 1
O1_3 O 0.5464(15) 0.759(2) 0.3518(7) 0.018(3) Uani 0.451(6) 1 d D U P B 2
C1_3 C 0.6403(12) 0.7598(6) 0.3420(2) 0.0155(16) Uani 0.451(6) 1 d D U P B 2
C2_3 C 0.6351(9) 0.7920(6) 0.3093(3) 0.0221(18) Uani 0.451(6) 1 d D U P B 2
F1_3 F 0.6259(6) 0.8711(4) 0.30870(15) 0.0351(17) Uani 0.451(6) 1 d D U P B 2
F2_3 F 0.7184(10) 0.7724(8) 0.2961(5) 0.032(3) Uani 0.451(6) 1 d D U P B 2
F3_3 F 0.5555(5) 0.7627(5) 0.29262(13) 0.0317(18) Uani 0.451(6) 1 d D U P B 2
C3_3 C 0.6848(10) 0.6743(7) 0.3429(2) 0.0238(19) Uani 0.451(6) 1 d D U P B 2
F4_3 F 0.6740(6) 0.6380(5) 0.36869(18) 0.0373(18) Uani 0.451(6) 1 d D U P B 2
F5_3 F 0.6366(5) 0.6304(4) 0.3211(2) 0.0358(17) Uani 0.451(6) 1 d D U P B 2
F6_3 F 0.7837(11) 0.6746(17) 0.3393(5) 0.031(3) Uani 0.451(6) 1 d D U P B 2
C4_3 C 0.7093(9) 0.8150(6) 0.3630(2) 0.0221(18) Uani 0.451(6) 1 d D U P B 2
F7_3 F 0.7330(5) 0.7808(5) 0.38950(13) 0.0338(17) Uani 0.451(6) 1 d D U P B 2
F8_3 F 0.7969(11) 0.8327(14) 0.3519(5) 0.028(3) Uani 0.451(6) 1 d D U P B 2
F9_3 F 0.6639(5) 0.8828(4) 0.36806(17) 0.0342(17) Uani 0.451(6) 1 d D U P B 2
O1_4 O 0.896(2) 0.3162(9) 0.4335(6) 0.017(3) Uani 0.502(5) 1 d D U P A 2
C1_4 C 0.9217(7) 0.3921(7) 0.4414(2) 0.0141(14) Uani 0.502(5) 1 d D U P A 2
C2_4 C 0.9088(6) 0.4045(5) 0.47500(17) 0.0235(15) Uani 0.502(5) 1 d D U P A 2
F1_4 F 0.9827(5) 0.3683(4) 0.49231(12) 0.0352(15) Uani 0.502(5) 1 d D U P A 2
F2_4 F 0.9096(16) 0.4810(7) 0.4828(5) 0.032(3) Uani 0.502(5) 1 d D U P A 2
F3_4 F 0.8210(6) 0.3739(8) 0.4817(3) 0.039(2) Uani 0.502(5) 1 d D U P A 2
C3_4 C 0.8560(6) 0.4526(5) 0.42213(19) 0.0225(14) Uani 0.502(5) 1 d D U P A 2
F4_4 F 0.8433(8) 0.4303(9) 0.3936(2) 0.037(2) Uani 0.502(5) 1 d D U P A 2
F5_4 F 0.7637(4) 0.4577(4) 0.43123(17) 0.0364(15) Uani 0.502(5) 1 d D U P A 2
F6_4 F 0.8969(14) 0.5248(6) 0.4238(5) 0.035(3) Uani 0.502(5) 1 d D U P A 2
C4_4 C 1.0351(6) 0.4051(5) 0.43677(19) 0.0225(15) Uani 0.502(5) 1 d D U P A 2
F7_4 F 1.0450(5) 0.4179(4) 0.40807(14) 0.0426(17) Uani 0.502(5) 1 d D U P A 2
F8_4 F 1.0773(19) 0.4657(9) 0.4529(4) 0.033(3) Uani 0.502(5) 1 d D U P A 2
F9_4 F 1.0894(10) 0.3398(7) 0.4446(2) 0.032(2) Uani 0.502(5) 1 d D U P A 2
O1_5 O 0.3527(2) 0.84260(17) 0.42823(6) 0.0188(6) Uani 1 1 d D U . . .
C1_5 C 0.4043(3) 0.8863(2) 0.45028(9) 0.0170(8) Uani 1 1 d D U . . .
C2_5 C 0.5028(4) 0.9190(3) 0.43918(10) 0.0321(11) Uani 1 1 d D U . . .
F1_5 F 0.4819(3) 0.9814(2) 0.42104(7) 0.0501(10) Uani 1 1 d D U . . .
F2_5 F 0.5695(2) 0.9435(2) 0.46190(7) 0.0462(9) Uani 1 1 d D U . . .
F3_5 F 0.5470(3) 0.8640(2) 0.42400(8) 0.0502(9) Uani 1 1 d D U . . .
C3_5 C 0.4324(4) 0.8362(3) 0.47918(10) 0.0270(10) Uani 1 1 d D U . . .
F4_5 F 0.3572(3) 0.7882(2) 0.48440(6) 0.0409(8) Uani 1 1 d D U . . .
F5_5 F 0.5128(2) 0.78939(19) 0.47602(8) 0.0413(8) Uani 1 1 d D U . . .
F6_5 F 0.4561(3) 0.8817(2) 0.50329(6) 0.0400(8) Uani 1 1 d D U . . .
C4_5 C 0.3352(4) 0.9560(3) 0.45779(11) 0.0348(11) Uani 1 1 d D U . . .
F7_5 F 0.2627(3) 0.9307(3) 0.47381(8) 0.0548(10) Uani 1 1 d D U . . .
F8_5 F 0.3874(3) 1.0135(2) 0.47341(8) 0.0491(9) Uani 1 1 d D U . . .
F9_5 F 0.2902(3) 0.98907(19) 0.43294(8) 0.0478(9) Uani 1 1 d D U . . .
O1_6 O 0.1895(2) 0.74980(17) 0.39921(6) 0.0143(6) Uani 1 1 d D U . . .
C1_6 C 0.0944(3) 0.7476(2) 0.40849(8) 0.0136(7) Uani 1 1 d D U . . .
C2_6 C 0.0269(3) 0.6915(3) 0.38710(9) 0.0192(8) Uani 1 1 d D U . . .
F1_6 F 0.0067(2) 0.72541(18) 0.36018(6) 0.0270(6) Uani 1 1 d D U . . .
F2_6 F -0.0607(2) 0.67559(18) 0.39760(6) 0.0287(6) Uani 1 1 d D U . . .
F3_6 F 0.0741(2) 0.62342(16) 0.38288(7) 0.0284(6) Uani 1 1 d D U . . .
C3_6 C 0.0975(3) 0.7155(3) 0.44115(9) 0.0197(8) Uani 1 1 d D U . . .
F4_6 F 0.1761(2) 0.74590(18) 0.45824(6) 0.0290(6) Uani 1 1 d D U . . .
F5_6 F 0.1080(2) 0.63632(17) 0.44204(6) 0.0304(6) Uani 1 1 d D U . . .
F6_6 F 0.0135(2) 0.7339(2) 0.45405(6) 0.0324(7) Uani 1 1 d D U . . .
C4_6 C 0.0493(3) 0.8331(3) 0.40716(10) 0.0207(8) Uani 1 1 d D U . . .
F7_6 F 0.0960(2) 0.87745(18) 0.42907(7) 0.0356(7) Uani 1 1 d D U . . .
F8_6 F -0.04971(19) 0.83431(17) 0.40978(7) 0.0279(6) Uani 1 1 d D U . . .
F9_6 F 0.0622(2) 0.86861(17) 0.38130(7) 0.0309(6) Uani 1 1 d D U . . .
O1_7 O 0.3734(2) 0.67307(17) 0.32528(7) 0.0211(6) Uani 1 1 d D U . . .
C1_7 C 0.3194(3) 0.6329(2) 0.30273(8) 0.0155(8) Uani 1 1 d D U . . .
C2_7 C 0.3785(3) 0.5554(3) 0.29682(11) 0.0269(10) Uani 1 1 d D U . . .
F1_7 F 0.4563(2) 0.5721(2) 0.28122(9) 0.0474(9) Uani 1 1 d D U . . .
F2_7 F 0.3190(2) 0.50271(17) 0.28080(7) 0.0315(7) Uani 1 1 d D U . . .
F3_7 F 0.4144(2) 0.52147(18) 0.32214(8) 0.0404(8) Uani 1 1 d D U . . .
C3_7 C 0.2140(3) 0.6108(3) 0.31234(10) 0.0225(9) Uani 1 1 d D U . . .
F4_7 F 0.1729(3) 0.67415(19) 0.32465(8) 0.0435(8) Uani 1 1 d D U . . .
F5_7 F 0.2200(2) 0.55244(18) 0.33195(7) 0.0354(7) Uani 1 1 d D U . . .
F6_7 F 0.1493(2) 0.58833(18) 0.28884(7) 0.0320(7) Uani 1 1 d D U . . .
C4_7 C 0.3049(4) 0.6842(3) 0.27352(9) 0.0240(9) Uani 1 1 d D U . . .
F7_7 F 0.2314(2) 0.73807(17) 0.27515(7) 0.0332(7) Uani 1 1 d D U . . .
F8_7 F 0.2787(3) 0.64017(19) 0.24923(6) 0.0441(9) Uani 1 1 d D U . . .
F9_7 F 0.3886(2) 0.72403(19) 0.26971(7) 0.0354(7) Uani 1 1 d D U . . .
O1_8 O 0.3704(2) 0.84084(17) 0.32260(7) 0.0189(6) Uani 1 1 d D U . . .
C1_8 C 0.3340(3) 0.9167(2) 0.32291(9) 0.0173(8) Uani 1 1 d D U . . .
C2_8 C 0.2400(3) 0.9184(3) 0.34077(11) 0.0251(9) Uani 1 1 d D U . . .
F1_8 F 0.2672(2) 0.91739(17) 0.37004(6) 0.0276(6) Uani 1 1 d D U . . .
F2_8 F 0.1807(2) 0.98167(19) 0.33468(8) 0.0406(8) Uani 1 1 d D U . . .
F3_8 F 0.1834(2) 0.85379(19) 0.33413(7) 0.0360(7) Uani 1 1 d D U . . .
C3_8 C 0.3037(4) 0.9429(3) 0.28989(10) 0.0281(10) Uani 1 1 d D U . . .
F4_8 F 0.3735(3) 0.9220(2) 0.27247(6) 0.0401(8) Uani 1 1 d D U . . .
F5_8 F 0.2162(3) 0.9087(2) 0.27926(7) 0.0431(8) Uani 1 1 d D U . . .
F6_8 F 0.2911(3) 1.02150(18) 0.28773(7) 0.0406(8) Uani 1 1 d D U . . .
C4_8 C 0.4163(3) 0.9739(2) 0.33788(10) 0.0212(9) Uani 1 1 d D U . . .
F7_8 F 0.4847(2) 0.99219(18) 0.31933(7) 0.0322(7) Uani 1 1 d D U . . .
F8_8 F 0.3760(2) 1.04202(16) 0.34676(7) 0.0341(7) Uani 1 1 d D U . . .
F9_8 F 0.4647(2) 0.93962(17) 0.36198(6) 0.0283(6) Uani 1 1 d D U . . .
O1_9 O 0.3648(2) 0.67501(17) 0.43121(7) 0.0183(6) Uani 1 1 d D U . . .
C1_9 C 0.4078(3) 0.6012(2) 0.43231(8) 0.0146(7) Uani 1 1 d D U . . .
C2_9 C 0.4292(3) 0.5764(3) 0.46569(9) 0.0212(9) Uani 1 1 d D U . . .
F1_9 F 0.5070(2) 0.61801(17) 0.47920(6) 0.0310(6) Uani 1 1 d D U . . .
F2_9 F 0.4510(2) 0.49952(16) 0.46882(6) 0.0283(6) Uani 1 1 d D U . . .
F3_9 F 0.3493(2) 0.59190(18) 0.48055(6) 0.0320(7) Uani 1 1 d D U . . .
C3_9 C 0.3343(3) 0.5396(2) 0.41542(10) 0.0216(9) Uani 1 1 d D U . . .
F4_9 F 0.2926(2) 0.57186(19) 0.38990(6) 0.0356(7) Uani 1 1 d D U . . .
F5_9 F 0.2599(2) 0.52032(18) 0.43148(7) 0.0326(7) Uani 1 1 d D U . . .
F6_9 F 0.3822(2) 0.47322(17) 0.40874(7) 0.0354(7) Uani 1 1 d D U . . .
C4_9 C 0.5084(3) 0.6040(3) 0.41761(10) 0.0238(9) Uani 1 1 d D U . . .
F7_9 F 0.4890(2) 0.60480(19) 0.38767(6) 0.0336(7) Uani 1 1 d D U . . .
F8_9 F 0.5687(2) 0.54238(18) 0.42501(8) 0.0361(7) Uani 1 1 d D U . . .
F9_9 F 0.5593(2) 0.67012(18) 0.42532(8) 0.0361(7) Uani 1 1 d D U . . .
O1_10 O 0.8509(2) 0.15423(17) 0.42277(6) 0.0144(6) Uani 1 1 d D U . . .
C1_10 C 0.9058(3) 0.1051(2) 0.44238(8) 0.0135(7) Uani 1 1 d D U . . .
C2_10 C 0.8425(3) 0.0282(3) 0.44635(10) 0.0241(9) Uani 1 1 d D U . . .
F1_10 F 0.7708(2) 0.0426(2) 0.46430(7) 0.0348(7) Uani 1 1 d D U . . .
F2_10 F 0.9010(2) -0.03083(16) 0.45806(7) 0.0311(6) Uani 1 1 d D U . . .
F3_10 F 0.7972(2) 0.00411(17) 0.42022(7) 0.0325(7) Uani 1 1 d D U . . .
C3_10 C 1.0054(3) 0.0819(3) 0.42950(10) 0.0236(9) Uani 1 1 d D U . . .
F4_10 F 1.0461(2) 0.14495(19) 0.41708(7) 0.0346(7) Uani 1 1 d D U . . .
F5_10 F 0.9899(2) 0.02664(18) 0.40829(6) 0.0333(7) Uani 1 1 d D U . . .
F6_10 F 1.0760(2) 0.05321(19) 0.45050(7) 0.0335(7) Uani 1 1 d D U . . .
C4_10 C 0.9323(3) 0.1452(3) 0.47363(9) 0.0237(9) Uani 1 1 d D U . . .
F7_10 F 1.0112(2) 0.19509(17) 0.47300(7) 0.0344(7) Uani 1 1 d D U . . .
F8_10 F 0.9569(2) 0.09204(18) 0.49538(6) 0.0338(7) Uani 1 1 d D U . . .
F9_10 F 0.8538(2) 0.18669(18) 0.48115(6) 0.0318(7) Uani 1 1 d D U . . .
O1_11 O 0.7024(2) 0.26828(18) 0.40030(6) 0.0165(6) Uani 1 1 d D U . . .
C1_11 C 0.6066(3) 0.2559(2) 0.40779(8) 0.0137(7) Uani 1 1 d D U . . .
C2_11 C 0.5793(3) 0.1665(3) 0.40489(10) 0.0231(9) Uani 1 1 d D U . . .
F1_11 F 0.6200(2) 0.12640(18) 0.42920(8) 0.0359(7) Uani 1 1 d D U . . .
F2_11 F 0.47842(19) 0.15327(17) 0.40268(7) 0.0272(6) Uani 1 1 d D U . . .
F3_11 F 0.6139(2) 0.13394(19) 0.38117(8) 0.0399(8) Uani 1 1 d D U . . .
C3_11 C 0.5325(3) 0.3046(3) 0.38579(9) 0.0218(9) Uani 1 1 d D U . . .
F4_11 F 0.5661(2) 0.37717(17) 0.38203(7) 0.0317(7) Uani 1 1 d D U . . .
F5_11 F 0.5204(2) 0.2691(2) 0.35905(6) 0.0343(7) Uani 1 1 d D U . . .
F6_11 F 0.44019(19) 0.30968(18) 0.39581(6) 0.0282(6) Uani 1 1 d D U . . .
C4_11 C 0.5977(3) 0.2851(3) 0.44044(9) 0.0208(8) Uani 1 1 d D U . . .
F7_11 F 0.5891(2) 0.36340(17) 0.44161(7) 0.0332(7) Uani 1 1 d D U . . .
F8_11 F 0.51587(19) 0.25368(18) 0.45167(6) 0.0262(6) Uani 1 1 d D U . . .
F9_11 F 0.6793(2) 0.2630(2) 0.45811(6) 0.0307(7) Uani 1 1 d D U . . .
O1_12 O 0.8790(2) 0.36118(17) 0.32520(6) 0.0166(6) Uani 1 1 d D U . . .
C1_12 C 0.8123(3) 0.4026(2) 0.30618(8) 0.0148(7) Uani 1 1 d D U . . .
C2_12 C 0.7953(3) 0.3612(3) 0.27485(9) 0.0222(9) Uani 1 1 d D U . . .
F1_12 F 0.7303(2) 0.30056(17) 0.27501(7) 0.0306(6) Uani 1 1 d D U . . .
F2_12 F 0.7571(3) 0.41100(19) 0.25329(6) 0.0374(8) Uani 1 1 d D U . . .
F3_12 F 0.8819(2) 0.33292(18) 0.26693(6) 0.0297(6) Uani 1 1 d D U . . .
C3_12 C 0.8570(3) 0.4874(3) 0.30240(10) 0.0254(9) Uani 1 1 d D U . . .
F4_12 F 0.8945(2) 0.51646(17) 0.32873(7) 0.0353(7) Uani 1 1 d D U . . .
F5_12 F 0.9317(2) 0.48405(19) 0.28466(8) 0.0414(8) Uani 1 1 d D U . . .
F6_12 F 0.7875(2) 0.53827(16) 0.29014(7) 0.0320(7) Uani 1 1 d D U . . .
C4_12 C 0.7088(3) 0.4087(3) 0.31934(10) 0.0219(9) Uani 1 1 d D U . . .
F7_12 F 0.7133(2) 0.46053(18) 0.34176(6) 0.0301(6) Uani 1 1 d D U . . .
F8_12 F 0.6339(2) 0.43197(19) 0.29889(7) 0.0329(7) Uani 1 1 d D U . . .
F9_12 F 0.6833(2) 0.33850(18) 0.32975(7) 0.0355(7) Uani 1 1 d D U . . .
O1_13 O 1.0468(2) 0.27008(18) 0.34907(6) 0.0165(6) Uani 1 1 d D U . . .
C1_13 C 1.1405(3) 0.2832(2) 0.34008(8) 0.0143(7) Uani 1 1 d D U . . .
C2_13 C 1.1342(3) 0.3028(3) 0.30594(9) 0.0217(9) Uani 1 1 d D U . . .
F1_13 F 1.1080(2) 0.37851(18) 0.30059(7) 0.0325(7) Uani 1 1 d D U . . .
F2_13 F 1.2217(2) 0.28986(19) 0.29451(6) 0.0292(6) Uani 1 1 d D U . . .
F3_13 F 1.0635(2) 0.25764(18) 0.29092(6) 0.0266(6) Uani 1 1 d D U . . .
C3_13 C 1.2052(3) 0.2065(2) 0.34633(9) 0.0180(8) Uani 1 1 d D U . . .
F4_13 F 1.1883(2) 0.17469(16) 0.37272(6) 0.0253(6) Uani 1 1 d D U . . .
F5_13 F 1.1807(2) 0.15182(16) 0.32543(6) 0.0276(6) Uani 1 1 d D U . . .
F6_13 F 1.30434(18) 0.22049(17) 0.34754(6) 0.0259(6) Uani 1 1 d D U . . .
C4_13 C 1.1919(3) 0.3541(2) 0.35821(9) 0.0191(8) Uani 1 1 d D U . . .
F7_13 F 1.2184(2) 0.33156(16) 0.38668(6) 0.0238(6) Uani 1 1 d D U . . .
F8_13 F 1.2753(2) 0.37907(17) 0.34695(6) 0.0271(6) Uani 1 1 d D U . . .
F9_13 F 1.1287(2) 0.41480(16) 0.35856(7) 0.0300(6) Uani 1 1 d D U . . .
O1_14 O 0.8652(2) 0.19693(17) 0.31655(6) 0.0171(6) Uani 1 1 d D U . . .
C1_14 C 0.8491(3) 0.1180(2) 0.31130(8) 0.0153(8) Uani 1 1 d D U . . .
C2_14 C 0.7354(3) 0.1040(3) 0.30058(10) 0.0242(9) Uani 1 1 d D U . . .
F1_14 F 0.7152(2) 0.12747(18) 0.27185(6) 0.0304(6) Uani 1 1 d D U . . .
F2_14 F 0.7092(2) 0.02758(18) 0.30250(7) 0.0355(7) Uani 1 1 d D U . . .
F3_14 F 0.6773(2) 0.14706(19) 0.31715(7) 0.0338(7) Uani 1 1 d D U . . .
C3_14 C 0.8798(4) 0.0699(3) 0.34021(10) 0.0246(9) Uani 1 1 d D U . . .
F4_14 F 0.9678(2) 0.09726(17) 0.35359(6) 0.0307(6) Uani 1 1 d D U . . .
F5_14 F 0.8095(2) 0.07818(18) 0.35944(6) 0.0335(7) Uani 1 1 d D U . . .
F6_14 F 0.8912(3) -0.00859(16) 0.33535(6) 0.0324(7) Uani 1 1 d D U . . .
C4_14 C 0.9141(3) 0.0905(3) 0.28604(9) 0.0202(8) Uani 1 1 d D U . . .
F7_14 F 1.0108(2) 0.07944(18) 0.29703(7) 0.0308(6) Uani 1 1 d D U . . .
F8_14 F 0.8799(2) 0.02098(15) 0.27389(6) 0.0269(6) Uani 1 1 d D U . . .
F9_14 F 0.9115(2) 0.14407(16) 0.26442(6) 0.0258(6) Uani 1 1 d D U . . .

loop_
_atom_site_aniso_label
_atom_site_aniso_U_11
_atom_site_aniso_U_22
_atom_site_aniso_U_33
_atom_site_aniso_U_23
_atom_site_aniso_U_13
_atom_site_aniso_U_12
Xe1 0.02078(13) 0.02114(14) 0.01840(13) 0.00199(10) 0.00572(10) -0.00074(11)
Xe2 0.02600(15) 0.03829(18) 0.01811(13) -0.00324(12) 0.00646(11) -0.01360(13)
Al1 0.0087(5) 0.0083(5) 0.0090(5) 0.0006(4) 0.0005(4) 0.0010(4)
Al2 0.0086(5) 0.0115(5) 0.0089(5) 0.0005(4) 0.0007(4) -0.0005(4)
Al3 0.0094(5) 0.0083(5) 0.0098(5) 0.0005(4) 0.0008(4) -0.0004(4)
Al4 0.0104(5) 0.0085(5) 0.0092(5) 0.0004(4) 0.0006(4) -0.0012(4)
F1 0.0363(16) 0.0218(14) 0.0305(15) 0.0059(11) 0.0061(12) -0.0074(12)
F8 0.0369(16) 0.0234(14) 0.0183(13) 0.0047(10) 0.0121(11) 0.0037(12)
F9 0.0290(14) 0.0145(12) 0.0329(15) 0.0024(11) 0.0063(11) 0.0003(11)
F10 0.0283(14) 0.0174(13) 0.0269(14) -0.0060(11) 0.0088(11) 0.0024(11)
F11 0.0134(11) 0.0109(11) 0.0117(10) 0.0008(8) 0.0040(8) 0.0006(8)
F12 0.0108(10) 0.0126(11) 0.0117(10) 0.0019(8) 0.0032(8) 0.0010(8)
C1 0.0101(18) 0.023(2) 0.023(2) 0.0034(17) -0.0018(15) -0.0025(16)
C2 0.015(2) 0.046(3) 0.022(2) -0.002(2) 0.0039(17) -0.004(2)
C3 0.012(2) 0.051(3) 0.035(3) -0.019(2) 0.0030(19) 0.004(2)
C4 0.017(2) 0.024(2) 0.053(3) -0.013(2) -0.005(2) 0.0047(19)
F2 0.0357(17) 0.070(2) 0.0189(14) 0.0049(15) 0.0119(12) -0.0104(16)
F3 0.0243(15) 0.077(3) 0.0455(19) -0.0352(19) 0.0115(14) -0.0017(16)
F4 0.0371(19) 0.0242(17) 0.095(3) -0.0216(18) -0.0018(19) 0.0026(14)
F5 0.0380(17) 0.0279(16) 0.0483(19) 0.0197(14) -0.0049(14) -0.0101(13)
F6 0.0196(12) 0.0154(12) 0.0251(13) -0.0024(10) 0.0022(10) 0.0015(10)
F7 0.0255(13) 0.0293(14) 0.0185(12) -0.0101(11) 0.0090(10) -0.0027(11)
C5 0.015(2) 0.022(2) 0.035(3) 0.0049(19) -0.0054(18) -0.0012(17)
C6 0.016(2) 0.024(2) 0.0153(19) -0.0002(16) 0.0002(15) -0.0005(17)
C7 0.0130(18) 0.020(2) 0.0149(19) -0.0067(16) 0.0022(15) 0.0000(16)
C8 0.0154(19) 0.022(2) 0.0162(19) 0.0022(16) 0.0026(15) -0.0004(16)
C9 0.017(2) 0.015(2) 0.021(2) 0.0002(16) 0.0000(16) -0.0025(16)
C10 0.0126(18) 0.018(2) 0.019(2) -0.0049(16) 0.0016(15) 0.0031(15)
C11 0.0111(18) 0.019(2) 0.0136(18) 0.0025(15) 0.0029(14) -0.0012(15)
C12 0.0104(17) 0.0136(19) 0.0192(19) -0.0032(15) -0.0009(14) 0.0012(14)
O1_1 0.022(6) 0.013(3) 0.014(6) -0.003(3) -0.002(6) -0.003(4)
C1_1 0.017(3) 0.013(3) 0.017(3) -0.004(2) 0.003(2) -0.004(3)
C2_1 0.019(3) 0.025(3) 0.025(3) -0.012(2) 0.005(2) -0.004(3)
F1_1 0.018(2) 0.032(3) 0.048(4) -0.017(3) 0.001(2) 0.004(2)
F2_1 0.024(4) 0.032(4) 0.040(8) -0.025(4) 0.004(4) -0.004(3)
F3_1 0.031(4) 0.043(4) 0.019(3) -0.005(3) 0.008(3) -0.003(4)
C3_1 0.015(3) 0.029(4) 0.033(3) -0.011(3) 0.002(3) -0.004(3)
F4_1 0.027(4) 0.043(5) 0.052(5) -0.011(4) 0.015(5) 0.005(4)
F5_1 0.022(3) 0.043(4) 0.034(3) -0.008(2) -0.012(2) -0.002(2)
F6_1 0.028(7) 0.035(4) 0.072(8) -0.013(4) 0.008(7) -0.018(5)
C4_1 0.045(4) 0.020(3) 0.025(3) 0.005(3) 0.000(3) -0.007(3)
F7_1 0.067(4) 0.038(4) 0.032(3) 0.004(3) 0.020(3) -0.015(3)
F8_1 0.065(7) 0.017(3) 0.041(7) 0.006(3) 0.003(4) -0.008(3)
F9_1 0.055(4) 0.036(4) 0.032(5) 0.009(4) -0.016(3) -0.008(4)
O1_2 0.007(3) 0.023(6) 0.017(5) 0.004(5) 0.003(3) 0.001(3)
C1_2 0.009(3) 0.023(3) 0.017(3) -0.001(2) 0.005(2) 0.000(2)
C2_2 0.014(3) 0.046(4) 0.016(3) -0.002(2) 0.004(3) -0.006(2)
F1_2 0.031(3) 0.068(4) 0.030(3) -0.024(3) 0.005(2) -0.013(3)
F2_2 0.021(3) 0.072(7) 0.020(4) 0.007(5) 0.010(3) -0.009(3)
F3_2 0.026(3) 0.064(4) 0.023(3) 0.018(3) 0.006(2) 0.005(3)
C3_2 0.015(3) 0.029(3) 0.024(3) -0.006(3) 0.007(3) -0.006(3)
F4_2 0.024(3) 0.058(4) 0.021(2) -0.015(2) 0.004(2) -0.008(3)
F5_2 0.028(3) 0.025(2) 0.057(4) 0.001(2) 0.007(3) -0.010(2)
F6_2 0.013(3) 0.054(7) 0.028(6) -0.005(4) 0.004(3) -0.008(3)
C4_2 0.020(3) 0.025(3) 0.040(3) 0.000(3) 0.007(3) 0.007(3)
F7_2 0.028(3) 0.049(4) 0.042(3) 0.024(3) 0.005(2) 0.014(3)
F8_2 0.026(4) 0.041(6) 0.055(6) -0.007(5) 0.014(4) 0.012(4)
F9_2 0.042(3) 0.027(3) 0.074(5) -0.014(3) 0.020(3) -0.002(2)
O1_3 0.008(4) 0.025(7) 0.020(7) 0.004(6) 0.003(4) 0.001(4)
C1_3 0.008(3) 0.022(3) 0.016(3) 0.001(2) 0.003(3) -0.002(3)
C2_3 0.016(4) 0.033(3) 0.017(3) 0.004(3) 0.001(3) -0.006(3)
F1_3 0.041(4) 0.033(3) 0.032(4) 0.015(2) 0.006(3) -0.001(3)
F2_3 0.023(3) 0.053(6) 0.022(4) 0.004(5) 0.011(3) -0.004(4)
F3_3 0.022(3) 0.055(5) 0.016(3) 0.003(3) -0.003(2) -0.012(3)
C3_3 0.012(4) 0.025(3) 0.035(4) 0.003(3) 0.006(3) 0.002(3)
F4_3 0.029(4) 0.035(4) 0.051(4) 0.022(3) 0.017(3) 0.015(3)
F5_3 0.026(3) 0.023(3) 0.058(4) -0.009(3) 0.000(3) 0.002(3)
F6_3 0.014(3) 0.040(7) 0.041(6) -0.001(5) 0.010(3) 0.006(3)
C4_3 0.015(4) 0.034(4) 0.018(3) -0.005(3) 0.003(3) -0.006(3)
F7_3 0.021(3) 0.064(5) 0.016(3) 0.001(3) -0.001(2) -0.005(3)
F8_3 0.014(4) 0.046(7) 0.024(6) -0.007(4) 0.003(3) -0.013(3)
F9_3 0.024(3) 0.035(3) 0.044(5) -0.019(3) 0.004(3) -0.007(2)
O1_4 0.019(6) 0.013(3) 0.017(6) -0.001(3) -0.003(6) 0.000(4)
C1_4 0.015(3) 0.012(3) 0.016(3) -0.001(2) 0.003(2) -0.001(2)
C2_4 0.025(3) 0.028(3) 0.018(3) -0.006(2) 0.005(2) -0.007(3)
F1_4 0.043(3) 0.041(3) 0.020(3) -0.001(2) -0.006(2) -0.004(3)
F2_4 0.038(6) 0.034(3) 0.026(5) -0.019(3) 0.002(4) -0.005(3)
F3_4 0.034(4) 0.057(5) 0.029(5) -0.008(4) 0.018(4) -0.017(4)
C3_4 0.021(3) 0.015(3) 0.029(3) -0.001(3) -0.006(3) 0.003(2)
F4_4 0.057(6) 0.026(4) 0.023(3) 0.004(3) -0.011(3) 0.009(5)
F5_4 0.018(2) 0.031(3) 0.059(4) -0.009(3) -0.003(2) 0.006(2)
F6_4 0.042(5) 0.012(3) 0.049(8) 0.004(3) -0.004(5) 0.001(3)
C4_4 0.016(3) 0.023(3) 0.030(3) 0.002(3) 0.008(3) -0.002(2)
F7_4 0.037(4) 0.062(4) 0.032(3) 0.010(3) 0.022(3) 0.005(3)
F8_4 0.023(7) 0.032(4) 0.045(5) -0.005(4) 0.010(5) -0.014(4)
F9_4 0.013(3) 0.029(3) 0.053(6) 0.004(4) -0.001(4) 0.001(3)
O1_5 0.0281(16) 0.0129(14) 0.0140(14) -0.0021(11) -0.0043(12) -0.0064(12)
C1_5 0.022(2) 0.0141(19) 0.0145(18) -0.0020(14) -0.0024(15) -0.0059(15)
C2_5 0.033(3) 0.041(3) 0.022(2) -0.0025(19) 0.0008(18) -0.020(2)
F1_5 0.078(3) 0.0430(19) 0.0286(16) 0.0090(14) 0.0010(16) -0.0370(18)
F2_5 0.0373(18) 0.067(2) 0.0324(17) -0.0024(16) -0.0048(13) -0.0317(17)
F3_5 0.0330(18) 0.078(3) 0.0424(19) -0.0118(18) 0.0180(15) -0.0065(17)
C3_5 0.034(2) 0.027(2) 0.018(2) 0.0024(17) -0.0046(18) -0.0105(19)
F4_5 0.053(2) 0.049(2) 0.0194(14) 0.0096(13) -0.0017(13) -0.0300(16)
F5_5 0.0424(18) 0.0306(16) 0.0458(19) 0.0037(14) -0.0200(15) 0.0062(14)
F6_5 0.061(2) 0.0409(18) 0.0152(13) -0.0035(12) -0.0089(13) -0.0176(16)
C4_5 0.042(3) 0.027(3) 0.033(3) -0.014(2) -0.008(2) 0.006(2)
F7_5 0.0369(19) 0.083(3) 0.046(2) -0.0264(19) 0.0108(15) 0.0068(18)
F8_5 0.068(2) 0.0305(17) 0.0437(19) -0.0226(15) -0.0179(17) 0.0055(16)
F9_5 0.062(2) 0.0264(16) 0.049(2) -0.0126(14) -0.0234(17) 0.0167(16)
O1_6 0.0071(12) 0.0189(15) 0.0171(14) -0.0003(11) 0.0014(10) 0.0002(11)
C1_6 0.0085(16) 0.0152(18) 0.0173(18) 0.0013(14) 0.0023(14) 0.0000(14)
C2_6 0.0154(19) 0.021(2) 0.021(2) 0.0029(16) 0.0013(15) -0.0031(16)
F1_6 0.0217(13) 0.0382(16) 0.0198(13) 0.0057(11) -0.0042(10) -0.0042(12)
F2_6 0.0164(12) 0.0364(16) 0.0339(15) 0.0029(12) 0.0049(11) -0.0095(11)
F3_6 0.0262(14) 0.0221(13) 0.0357(16) -0.0075(12) -0.0020(12) -0.0022(11)
C3_6 0.0163(19) 0.024(2) 0.019(2) 0.0023(16) 0.0032(15) 0.0010(16)
F4_6 0.0253(14) 0.0447(18) 0.0162(13) -0.0017(12) -0.0018(10) -0.0016(12)
F5_6 0.0364(16) 0.0263(14) 0.0287(15) 0.0118(12) 0.0046(12) 0.0033(12)
F6_6 0.0233(14) 0.0521(19) 0.0241(14) 0.0092(13) 0.0134(11) 0.0067(13)
C4_6 0.0151(19) 0.020(2) 0.028(2) 0.0026(16) 0.0058(16) 0.0023(16)
F7_6 0.0340(16) 0.0236(15) 0.0482(18) -0.0110(13) -0.0006(14) 0.0029(12)
F8_6 0.0150(12) 0.0313(15) 0.0389(16) 0.0049(12) 0.0094(11) 0.0091(11)
F9_6 0.0299(15) 0.0244(14) 0.0406(16) 0.0159(12) 0.0134(13) 0.0079(12)
O1_7 0.0327(17) 0.0121(14) 0.0166(14) -0.0036(11) -0.0063(12) -0.0054(12)
C1_7 0.0177(19) 0.0142(18) 0.0141(18) -0.0039(14) -0.0006(14) -0.0024(15)
C2_7 0.023(2) 0.021(2) 0.036(2) -0.0104(18) 0.0011(18) -0.0006(17)
F1_7 0.0307(17) 0.043(2) 0.073(2) -0.0196(18) 0.0249(16) -0.0022(15)
F2_7 0.0354(16) 0.0203(14) 0.0380(16) -0.0165(12) 0.0003(13) -0.0013(12)
F3_7 0.0388(18) 0.0207(15) 0.057(2) -0.0003(14) -0.0193(15) 0.0078(13)
C3_7 0.022(2) 0.021(2) 0.025(2) -0.0024(17) 0.0055(17) -0.0042(17)
F4_7 0.0400(18) 0.0337(17) 0.062(2) -0.0147(15) 0.0300(16) -0.0020(14)
F5_7 0.0448(18) 0.0324(16) 0.0296(15) 0.0078(12) 0.0063(13) -0.0139(14)
F6_7 0.0209(14) 0.0333(16) 0.0394(16) 0.0001(13) -0.0078(12) -0.0046(12)
C4_7 0.035(2) 0.021(2) 0.0153(19) -0.0025(16) -0.0001(17) -0.0079(18)
F7_7 0.0384(16) 0.0222(14) 0.0354(16) 0.0055(12) -0.0132(13) 0.0007(12)
F8_7 0.083(3) 0.0334(17) 0.0144(13) -0.0070(12) -0.0035(15) -0.0176(17)
F9_7 0.0464(18) 0.0344(17) 0.0274(15) 0.0017(13) 0.0139(13) -0.0142(14)
O1_8 0.0268(16) 0.0121(14) 0.0171(14) 0.0043(11) -0.0005(12) 0.0047(12)
C1_8 0.0178(19) 0.0143(18) 0.0187(19) 0.0049(15) -0.0035(15) 0.0011(15)
C2_8 0.018(2) 0.020(2) 0.037(2) 0.0062(19) 0.0010(18) 0.0044(16)
F1_8 0.0283(14) 0.0290(15) 0.0272(14) 0.0030(11) 0.0103(11) 0.0037(12)
F2_8 0.0291(16) 0.0347(17) 0.057(2) 0.0135(15) 0.0012(14) 0.0152(13)
F3_8 0.0244(15) 0.0351(17) 0.0483(19) 0.0009(14) 0.0030(13) -0.0088(13)
C3_8 0.038(3) 0.022(2) 0.023(2) 0.0069(18) -0.0079(18) 0.0003(19)
F4_8 0.063(2) 0.0399(18) 0.0174(14) 0.0096(13) 0.0038(13) 0.0041(16)
F5_8 0.0484(19) 0.0390(18) 0.0356(17) 0.0093(14) -0.0250(15) -0.0016(15)
F6_8 0.057(2) 0.0234(15) 0.0385(18) 0.0179(13) -0.0099(15) 0.0053(14)
C4_8 0.021(2) 0.017(2) 0.024(2) 0.0008(16) -0.0019(16) -0.0035(16)
F7_8 0.0300(15) 0.0309(16) 0.0366(16) 0.0030(13) 0.0075(12) -0.0098(12)
F8_8 0.0428(18) 0.0162(13) 0.0429(18) -0.0055(12) 0.0028(14) -0.0012(12)
F9_8 0.0259(14) 0.0322(15) 0.0247(14) -0.0003(12) -0.0081(11) 0.0003(12)
O1_9 0.0237(15) 0.0135(14) 0.0177(14) 0.0055(11) 0.0026(12) 0.0085(12)
C1_9 0.0155(18) 0.0116(17) 0.0163(18) 0.0058(14) -0.0002(14) 0.0029(14)
C2_9 0.024(2) 0.020(2) 0.019(2) 0.0065(16) -0.0037(16) -0.0007(16)
F1_9 0.0361(16) 0.0266(15) 0.0264(14) 0.0057(12) -0.0148(12) -0.0037(12)
F2_9 0.0373(16) 0.0170(13) 0.0283(14) 0.0103(11) -0.0075(12) 0.0018(11)
F3_9 0.0372(16) 0.0378(17) 0.0225(14) 0.0117(12) 0.0109(12) 0.0037(13)
C3_9 0.022(2) 0.0148(19) 0.027(2) 0.0006(16) -0.0042(16) 0.0028(16)
F4_9 0.0397(17) 0.0372(17) 0.0261(15) -0.0013(13) -0.0154(13) 0.0041(14)
F5_9 0.0227(14) 0.0272(15) 0.0473(18) 0.0057(13) 0.0010(12) -0.0049(12)
F6_9 0.0417(18) 0.0180(14) 0.0451(18) -0.0091(13) -0.0017(14) 0.0039(12)
C4_9 0.019(2) 0.022(2) 0.032(2) 0.0054(18) 0.0068(17) 0.0056(16)
F7_9 0.0372(17) 0.0400(17) 0.0265(14) 0.0054(13) 0.0169(12) 0.0116(14)
F8_9 0.0238(15) 0.0326(16) 0.0528(19) 0.0131(14) 0.0080(13) 0.0152(12)
F9_9 0.0244(15) 0.0312(16) 0.054(2) 0.0052(14) 0.0121(13) -0.0067(12)
O1_10 0.0158(13) 0.0114(13) 0.0152(13) 0.0042(11) -0.0019(11) 0.0024(11)
C1_10 0.0152(18) 0.0122(18) 0.0128(17) 0.0029(14) -0.0002(14) 0.0023(14)
C2_10 0.028(2) 0.021(2) 0.023(2) 0.0075(17) -0.0006(17) -0.0016(17)
F1_10 0.0237(14) 0.0466(19) 0.0355(16) 0.0175(14) 0.0088(12) -0.0064(13)
F2_10 0.0374(16) 0.0181(13) 0.0363(16) 0.0150(12) -0.0030(13) 0.0000(12)
F3_10 0.0421(17) 0.0191(14) 0.0332(15) 0.0059(12) -0.0103(13) -0.0124(12)
C3_10 0.016(2) 0.028(2) 0.026(2) 0.0082(17) 0.0034(16) 0.0056(17)
F4_10 0.0196(14) 0.0406(17) 0.0451(18) 0.0174(14) 0.0103(12) -0.0004(12)
F5_10 0.0459(18) 0.0320(16) 0.0229(14) 0.0017(12) 0.0080(12) 0.0206(14)
F6_10 0.0208(14) 0.0452(18) 0.0336(16) 0.0092(13) -0.0020(12) 0.0161(13)
C4_10 0.030(2) 0.022(2) 0.018(2) 0.0019(16) -0.0027(17) 0.0062(17)
F7_10 0.0363(16) 0.0231(14) 0.0388(17) 0.0004(12) -0.0207(13) -0.0027(12)
F8_10 0.0503(19) 0.0319(16) 0.0170(13) 0.0062(12) -0.0066(12) 0.0135(14)
F9_10 0.0440(17) 0.0341(16) 0.0172(13) -0.0021(11) 0.0033(12) 0.0179(13)
O1_11 0.0094(13) 0.0224(15) 0.0183(14) 0.0043(12) 0.0036(11) 0.0016(11)
C1_11 0.0096(17) 0.0148(18) 0.0168(18) 0.0019(14) 0.0022(14) 0.0008(14)
C2_11 0.0158(19) 0.017(2) 0.038(2) -0.0027(17) 0.0088(17) -0.0018(16)
F1_11 0.0226(14) 0.0249(15) 0.060(2) 0.0207(14) 0.0049(13) 0.0005(12)
F2_11 0.0169(12) 0.0257(14) 0.0393(16) -0.0081(12) 0.0044(11) -0.0063(11)
F3_11 0.0343(17) 0.0302(16) 0.058(2) -0.0236(15) 0.0207(15) -0.0043(13)
C3_11 0.0119(18) 0.031(2) 0.023(2) 0.0080(18) 0.0025(15) 0.0052(17)
F4_11 0.0236(14) 0.0288(15) 0.0440(17) 0.0204(13) 0.0095(12) 0.0101(12)
F5_11 0.0219(14) 0.063(2) 0.0168(13) 0.0026(13) -0.0022(11) -0.0022(14)
F6_11 0.0109(12) 0.0394(16) 0.0350(15) 0.0094(13) 0.0050(10) 0.0064(11)
C4_11 0.0141(19) 0.031(2) 0.0179(19) -0.0007(17) 0.0030(15) -0.0045(17)
F7_11 0.0330(16) 0.0290(15) 0.0392(17) -0.0136(13) 0.0117(13) -0.0073(12)
F8_11 0.0162(12) 0.0423(17) 0.0212(13) -0.0004(12) 0.0073(10) -0.0088(11)
F9_11 0.0182(13) 0.0559(19) 0.0169(13) 0.0063(12) -0.0031(10) -0.0079(13)
O1_12 0.0200(14) 0.0125(14) 0.0163(14) 0.0022(11) -0.0032(11) 0.0023(11)
C1_12 0.0162(18) 0.0135(18) 0.0143(18) 0.0018(14) -0.0012(14) 0.0020(14)
C2_12 0.028(2) 0.022(2) 0.0159(19) 0.0011(16) -0.0006(16) 0.0065(17)
F1_12 0.0316(15) 0.0231(14) 0.0338(15) -0.0083(12) -0.0119(12) 0.0028(12)
F2_12 0.059(2) 0.0363(17) 0.0155(13) 0.0038(12) -0.0055(13) 0.0210(15)
F3_12 0.0373(16) 0.0327(16) 0.0203(13) -0.0016(11) 0.0081(11) 0.0156(13)
C3_12 0.027(2) 0.017(2) 0.032(2) 0.0059(17) 0.0027(18) 0.0006(17)
F4_12 0.0433(18) 0.0155(13) 0.0440(17) -0.0006(12) -0.0096(14) -0.0050(12)
F5_12 0.0409(18) 0.0265(16) 0.061(2) 0.0155(15) 0.0242(16) -0.0023(13)
F6_12 0.0417(17) 0.0163(13) 0.0370(16) 0.0096(12) -0.0003(13) 0.0058(12)
C4_12 0.020(2) 0.023(2) 0.023(2) -0.0018(17) 0.0028(16) 0.0028(17)
F7_12 0.0332(15) 0.0333(16) 0.0240(14) -0.0053(12) 0.0040(12) 0.0117(13)
F8_12 0.0202(14) 0.0417(18) 0.0351(16) -0.0030(13) -0.0056(12) 0.0095(12)
F9_12 0.0306(16) 0.0291(15) 0.0494(19) 0.0080(14) 0.0162(14) -0.0036(13)
O1_13 0.0087(13) 0.0260(16) 0.0151(14) 0.0052(12) 0.0028(10) 0.0002(11)
C1_13 0.0085(16) 0.0215(19) 0.0130(17) 0.0021(15) 0.0020(13) -0.0007(14)
C2_13 0.0147(19) 0.033(2) 0.0176(19) 0.0047(17) 0.0010(15) -0.0013(17)
F1_13 0.0329(16) 0.0332(16) 0.0316(15) 0.0143(13) 0.0046(12) 0.0001(13)
F2_13 0.0178(13) 0.0508(19) 0.0206(13) -0.0006(12) 0.0104(10) -0.0046(12)
F3_13 0.0187(13) 0.0437(17) 0.0167(12) 0.0015(11) -0.0015(10) -0.0076(12)
C3_13 0.0136(18) 0.021(2) 0.0191(19) -0.0022(15) 0.0020(15) 0.0019(15)
F4_13 0.0257(14) 0.0268(14) 0.0234(13) 0.0064(11) 0.0027(11) 0.0064(11)
F5_13 0.0279(14) 0.0238(14) 0.0307(14) -0.0095(11) 0.0004(11) 0.0017(11)
F6_13 0.0096(11) 0.0339(15) 0.0341(15) -0.0056(12) 0.0014(10) 0.0041(10)
C4_13 0.0168(19) 0.020(2) 0.0210(19) -0.0015(16) 0.0046(15) -0.0017(15)
F7_13 0.0224(13) 0.0300(15) 0.0190(12) -0.0064(11) 0.0018(10) -0.0031(11)
F8_13 0.0201(13) 0.0306(15) 0.0319(15) -0.0041(12) 0.0082(11) -0.0099(11)
F9_13 0.0319(15) 0.0193(13) 0.0402(17) -0.0026(12) 0.0105(13) 0.0059(11)
O1_14 0.0239(15) 0.0107(13) 0.0161(14) -0.0032(11) -0.0012(11) -0.0025(11)
C1_14 0.0175(18) 0.0126(18) 0.0158(18) -0.0021(14) 0.0023(14) -0.0012(15)
C2_14 0.021(2) 0.021(2) 0.031(2) -0.0046(18) 0.0051(17) -0.0044(17)
F1_14 0.0285(15) 0.0325(16) 0.0278(14) -0.0030(12) -0.0087(11) -0.0021(12)
F2_14 0.0321(16) 0.0268(15) 0.0478(19) -0.0038(13) 0.0053(14) -0.0165(13)
F3_14 0.0228(14) 0.0364(17) 0.0442(17) -0.0075(14) 0.0127(13) 0.0008(12)
C3_14 0.034(2) 0.015(2) 0.024(2) -0.0012(17) 0.0016(18) 0.0022(18)
F4_14 0.0414(17) 0.0263(15) 0.0214(14) 0.0021(11) -0.0103(12) -0.0002(12)
F5_14 0.0539(19) 0.0276(15) 0.0212(14) -0.0003(12) 0.0150(13) -0.0044(14)
F6_14 0.059(2) 0.0130(13) 0.0250(14) 0.0001(11) 0.0015(13) 0.0045(13)
C4_14 0.020(2) 0.019(2) 0.021(2) -0.0053(16) 0.0001(16) 0.0019(16)
F7_14 0.0179(13) 0.0387(17) 0.0353(16) -0.0084(13) 0.0012(11) 0.0050(12)
F8_14 0.0407(16) 0.0166(13) 0.0235(14) -0.0100(10) 0.0037(12) -0.0025(11)
F9_14 0.0355(15) 0.0257(14) 0.0169(12) 0.0002(10) 0.0065(11) -0.0024(12)

loop_
_atom_type_symbol
_atom_type_description
_atom_type_scat_dispersion_real
_atom_type_scat_dispersion_imag
_atom_type_scat_source
C C 0.0033 0.0016 'International Tables Vol C Tables 4.2.6.8 and 6.1.1.4'
O O 0.0106 0.0060 'International Tables Vol C Tables 4.2.6.8 and 6.1.1.4'
F F 0.0171 0.0103 'International Tables Vol C Tables 4.2.6.8 and 6.1.1.4'
Al Al 0.0645 0.0514 'International Tables Vol C Tables 4.2.6.8 and 6.1.1.4'
Xe Xe -0.4205 1.9578 'International Tables Vol C Tables 4.2.6.8 and 6.1.1.4'

loop_
_geom_angle_atom_site_label_1
_geom_angle_atom_site_label_2
_geom_angle_atom_site_label_3
_geom_angle
_geom_angle_site_symmetry_1
_geom_angle_site_symmetry_3
_geom_angle_publ_flag
O1_1 Al1 O1_11 118.7(9) . . ?
O1_11 Al1 O1_4 118.5(9) . . ?
O1_1 Al1 O1_10 110.2(9) . . ?
O1_11 Al1 O1_10 113.04(15) . . ?
O1_4 Al1 O1_10 110.5(8) . . ?
O1_1 Al1 F11 106.8(9) . . ?
O1_11 Al1 F11 100.11(13) . . ?
O1_4 Al1 F11 106.6(9) . . ?
O1_10 Al1 F11 106.73(13) . . ?
O1_13 Al2 O1_12 111.39(16) . . ?
O1_13 Al2 O1_14 119.65(16) . . ?
O1_12 Al2 O1_14 109.45(15) . . ?
O1_13 Al2 F11 99.97(13) . . ?
O1_12 Al2 F11 108.95(14) . . ?
O1_14 Al2 F11 106.51(14) . . ?
O1_9 Al3 O1_5 112.29(16) . . ?
O1_9 Al3 O1_6 116.08(16) . . ?
O1_5 Al3 O1_6 114.09(16) . . ?
O1_9 Al3 F12 108.28(14) . . ?
O1_5 Al3 F12 103.42(14) . . ?
O1_6 Al3 F12 101.00(13) . . ?
O1_7 Al4 O1_2 115.3(9) . . ?
O1_7 Al4 O1_8 112.05(16) . . ?
O1_2 Al4 O1_8 114.4(9) . . ?
O1_7 Al4 O1_3 113.9(11) . . ?
O1_8 Al4 O1_3 116.1(11) . . ?
O1_7 Al4 F12 103.86(14) . . ?
O1_2 Al4 F12 102.1(8) . . ?
O1_8 Al4 F12 107.69(14) . . ?
O1_3 Al4 F12 101.7(10) . . ?
Al2 F11 Al1 176.30(15) . . ?
Al4 F12 Al3 176.95(15) . . ?
F1 C1 C6 121.0(4) . . ?
F1 C1 C2 121.1(4) . . ?
C6 C1 C2 117.9(4) . . ?
F2 C2 C1 119.8(5) . . ?
F2 C2 C3 120.5(5) . . ?
C1 C2 C3 119.7(5) . . ?
F3 C3 C4 119.9(5) . . ?
F3 C3 C2 119.1(5) . . ?
C4 C3 C2 121.0(5) . . ?
F4 C4 C3 120.7(5) . . ?
F4 C4 C5 119.2(5) . . ?
C3 C4 C5 120.0(5) . . ?
F5 C5 C6 120.5(5) . . ?
F5 C5 C4 121.7(5) . . ?
C6 C5 C4 117.8(5) . . ?
C5 C6 C1 123.5(4) . . ?
C5 C6 Xe2 117.6(3) . . ?
C1 C6 Xe2 118.9(3) . . ?
F7 C7 C12 120.2(4) . . ?
F7 C7 C8 120.2(4) . . ?
C12 C7 C8 119.6(4) . . ?
F8 C8 C7 119.2(4) . . ?
F8 C8 C9 119.8(4) . . ?
C7 C8 C9 121.0(4) . . ?
F9 C9 C10 120.7(4) . . ?
F9 C9 C8 119.3(4) . . ?
C10 C9 C8 120.0(4) . . ?
F10 C10 C9 121.6(4) . . ?
F10 C10 C11 120.5(4) . . ?
C9 C10 C11 117.9(4) . . ?
C12 C11 C10 123.2(4) . . ?
C12 C11 Xe1 118.3(3) . . ?
C10 C11 Xe1 118.4(3) . . ?
F6 C12 C7 121.2(4) . . ?
F6 C12 C11 120.5(4) . . ?
C7 C12 C11 118.3(4) . . ?
C1_1 O1_1 Al1 149(2) . . ?
O1_1 C1_1 C2_1 109.5(13) . . ?
O1_1 C1_1 C4_1 109.9(13) . . ?
C2_1 C1_1 C4_1 110.3(8) . . ?
O1_1 C1_1 C3_1 107.9(13) . . ?
C2_1 C1_1 C3_1 109.2(7) . . ?
C4_1 C1_1 C3_1 110.0(8) . . ?
F1_1 C2_1 F2_1 107.2(10) . . ?
F1_1 C2_1 F3_1 108.3(7) . . ?
F2_1 C2_1 F3_1 109.6(11) . . ?
F1_1 C2_1 C1_1 110.7(7) . . ?
F2_1 C2_1 C1_1 110.7(11) . . ?
F3_1 C2_1 C1_1 110.2(8) . . ?
F5_1 C3_1 F4_1 107.0(8) . . ?
F5_1 C3_1 F6_1 110.9(11) . . ?
F4_1 C3_1 F6_1 106.7(13) . . ?
F5_1 C3_1 C1_1 110.8(7) . . ?
F4_1 C3_1 C1_1 110.5(10) . . ?
F6_1 C3_1 C1_1 110.8(13) . . ?
F8_1 C4_1 F7_1 109.0(11) . . ?
F8_1 C4_1 F9_1 107.6(12) . . ?
F7_1 C4_1 F9_1 107.3(8) . . ?
F8_1 C4_1 C1_1 113.8(11) . . ?
F7_1 C4_1 C1_1 110.2(7) . . ?
F9_1 C4_1 C1_1 108.8(9) . . ?
C1_2 O1_2 Al4 146.4(18) . . ?
O1_2 C1_2 C2_2 111.3(12) . . ?
O1_2 C1_2 C3_2 107.7(12) . . ?
C2_2 C1_2 C3_2 108.9(7) . . ?
O1_2 C1_2 C4_2 108.6(12) . . ?
C2_2 C1_2 C4_2 109.7(8) . . ?
C3_2 C1_2 C4_2 110.6(8) . . ?
F3_2 C2_2 F1_2 107.4(8) . . ?
F3_2 C2_2 F2_2 106.7(9) . . ?
F1_2 C2_2 F2_2 106.0(8) . . ?
F3_2 C2_2 C1_2 111.8(8) . . ?
F1_2 C2_2 C1_2 111.4(8) . . ?
F2_2 C2_2 C1_2 113.2(10) . . ?
F5_2 C3_2 F4_2 108.1(8) . . ?
F5_2 C3_2 F6_2 107.4(10) . . ?
F4_2 C3_2 F6_2 107.4(10) . . ?
F5_2 C3_2 C1_2 111.7(7) . . ?
F4_2 C3_2 C1_2 110.6(7) . . ?
F6_2 C3_2 C1_2 111.4(11) . . ?
F9_2 C4_2 F7_2 108.6(9) . . ?
F9_2 C4_2 F8_2 108.7(11) . . ?
F7_2 C4_2 F8_2 108.3(12) . . ?
F9_2 C4_2 C1_2 110.7(8) . . ?
F7_2 C4_2 C1_2 109.0(7) . . ?
F8_2 C4_2 C1_2 111.5(12) . . ?
C1_3 O1_3 Al4 146(2) . . ?
O1_3 C1_3 C3_3 109.6(15) . . ?
O1_3 C1_3 C4_3 108.1(15) . . ?
C3_3 C1_3 C4_3 109.7(9) . . ?
O1_3 C1_3 C2_3 110.9(15) . . ?
C3_3 C1_3 C2_3 109.2(9) . . ?
C4_3 C1_3 C2_3 109.3(8) . . ?
F3_3 C2_3 F1_3 107.1(9) . . ?
F3_3 C2_3 F2_3 107.5(11) . . ?
F1_3 C2_3 F2_3 108.2(10) . . ?
F3_3 C2_3 C1_3 111.0(9) . . ?
F1_3 C2_3 C1_3 111.2(8) . . ?
F2_3 C2_3 C1_3 111.7(12) . . ?
F4_3 C3_3 F5_3 107.3(9) . . ?
F4_3 C3_3 F6_3 107.6(13) . . ?
F5_3 C3_3 F6_3 108.3(13) . . ?
F4_3 C3_3 C1_3 112.0(9) . . ?
F5_3 C3_3 C1_3 109.8(9) . . ?
F6_3 C3_3 C1_3 111.6(14) . . ?
F9_3 C4_3 F7_3 106.9(9) . . ?
F9_3 C4_3 F8_3 107.5(12) . . ?
F7_3 C4_3 F8_3 107.2(12) . . ?
F9_3 C4_3 C1_3 111.7(9) . . ?
F7_3 C4_3 C1_3 110.8(8) . . ?
F8_3 C4_3 C1_3 112.5(13) . . ?
C1_4 O1_4 Al1 151(2) . . ?
O1_4 C1_4 C3_4 111.0(13) . . ?
O1_4 C1_4 C2_4 109.2(13) . . ?
C3_4 C1_4 C2_4 110.1(7) . . ?
O1_4 C1_4 C4_4 108.6(13) . . ?
C3_4 C1_4 C4_4 109.3(7) . . ?
C2_4 C1_4 C4_4 108.5(7) . . ?
F1_4 C2_4 F2_4 107.6(10) . . ?
F1_4 C2_4 F3_4 107.5(8) . . ?
F2_4 C2_4 F3_4 107.3(12) . . ?
F1_4 C2_4 C1_4 110.9(7) . . ?
F2_4 C2_4 C1_4 112.6(11) . . ?
F3_4 C2_4 C1_4 110.7(8) . . ?
F4_4 C3_4 F6_4 108.8(11) . . ?
F4_4 C3_4 F5_4 106.6(8) . . ?
F6_4 C3_4 F5_4 107.9(10) . . ?
F4_4 C3_4 C1_4 111.2(8) . . ?
F6_4 C3_4 C1_4 111.5(10) . . ?
F5_4 C3_4 C1_4 110.7(7) . . ?
F7_4 C4_4 F8_4 108.8(10) . . ?
F7_4 C4_4 F9_4 106.5(8) . . ?
F8_4 C4_4 F9_4 107.4(12) . . ?
F7_4 C4_4 C1_4 110.3(7) . . ?
F8_4 C4_4 C1_4 113.0(12) . . ?
F9_4 C4_4 C1_4 110.6(9) . . ?
C1_5 O1_5 Al3 152.6(3) . . ?
O1_5 C1_5 C2_5 109.7(3) . . ?
O1_5 C1_5 C4_5 107.6(3) . . ?
C2_5 C1_5 C4_5 109.9(4) . . ?
O1_5 C1_5 C3_5 111.9(3) . . ?
C2_5 C1_5 C3_5 108.8(3) . . ?
C4_5 C1_5 C3_5 108.9(4) . . ?
F3_5 C2_5 F1_5 108.0(4) . . ?
F3_5 C2_5 F2_5 108.2(4) . . ?
F1_5 C2_5 F2_5 107.4(4) . . ?
F3_5 C2_5 C1_5 110.6(4) . . ?
F1_5 C2_5 C1_5 110.3(4) . . ?
F2_5 C2_5 C1_5 112.2(4) . . ?
F4_5 C3_5 F6_5 108.9(4) . . ?
F4_5 C3_5 F5_5 106.4(4) . . ?
F6_5 C3_5 F5_5 107.4(4) . . ?
F4_5 C3_5 C1_5 110.9(4) . . ?
F6_5 C3_5 C1_5 112.4(4) . . ?
F5_5 C3_5 C1_5 110.6(4) . . ?
F7_5 C4_5 F9_5 107.5(4) . . ?
F7_5 C4_5 F8_5 108.1(4) . . ?
F9_5 C4_5 F8_5 107.3(4) . . ?
F7_5 C4_5 C1_5 110.7(4) . . ?
F9_5 C4_5 C1_5 111.0(4) . . ?
F8_5 C4_5 C1_5 111.9(4) . . ?
C1_6 O1_6 Al3 143.7(3) . . ?
O1_6 C1_6 C4_6 109.0(3) . . ?
O1_6 C1_6 C3_6 111.1(3) . . ?
C4_6 C1_6 C3_6 109.2(3) . . ?
O1_6 C1_6 C2_6 108.5(3) . . ?
C4_6 C1_6 C2_6 110.0(3) . . ?
C3_6 C1_6 C2_6 109.0(3) . . ?
F2_6 C2_6 F3_6 108.7(3) . . ?
F2_6 C2_6 F1_6 107.8(3) . . ?
F3_6 C2_6 F1_6 107.0(3) . . ?
F2_6 C2_6 C1_6 111.8(3) . . ?
F3_6 C2_6 C1_6 111.1(3) . . ?
F1_6 C2_6 C1_6 110.2(3) . . ?
F4_6 C3_6 F5_6 106.9(3) . . ?
F4_6 C3_6 F6_6 107.4(3) . . ?
F5_6 C3_6 F6_6 107.7(3) . . ?
F4_6 C3_6 C1_6 110.6(3) . . ?
F5_6 C3_6 C1_6 111.4(3) . . ?
F6_6 C3_6 C1_6 112.6(3) . . ?
F9_6 C4_6 F8_6 106.7(3) . . ?
F9_6 C4_6 F7_6 107.5(4) . . ?
F8_6 C4_6 F7_6 108.3(4) . . ?
F9_6 C4_6 C1_6 111.3(3) . . ?
F8_6 C4_6 C1_6 112.9(3) . . ?
F7_6 C4_6 C1_6 109.9(3) . . ?
C1_7 O1_7 Al4 151.5(3) . . ?
O1_7 C1_7 C3_7 109.5(3) . . ?
O1_7 C1_7 C2_7 107.9(3) . . ?
C3_7 C1_7 C2_7 109.4(3) . . ?
O1_7 C1_7 C4_7 111.0(3) . . ?
C3_7 C1_7 C4_7 109.2(3) . . ?
C2_7 C1_7 C4_7 109.8(3) . . ?
F3_7 C2_7 F1_7 108.2(4) . . ?
F3_7 C2_7 F2_7 108.4(4) . . ?
F1_7 C2_7 F2_7 107.5(4) . . ?
F3_7 C2_7 C1_7 111.1(4) . . ?
F1_7 C2_7 C1_7 110.1(4) . . ?
F2_7 C2_7 C1_7 111.4(4) . . ?
F5_7 C3_7 F4_7 108.4(4) . . ?
F5_7 C3_7 F6_7 107.8(4) . . ?
F4_7 C3_7 F6_7 107.0(4) . . ?
F5_7 C3_7 C1_7 111.8(4) . . ?
F4_7 C3_7 C1_7 109.9(3) . . ?
F6_7 C3_7 C1_7 111.7(3) . . ?
F9_7 C4_7 F8_7 109.0(4) . . ?
F9_7 C4_7 F7_7 106.9(4) . . ?
F8_7 C4_7 F7_7 106.9(4) . . ?
F9_7 C4_7 C1_7 110.8(4) . . ?
F8_7 C4_7 C1_7 112.2(3) . . ?
F7_7 C4_7 C1_7 110.8(3) . . ?
C1_8 O1_8 Al4 149.6(3) . . ?
O1_8 C1_8 C2_8 109.1(3) . . ?
O1_8 C1_8 C4_8 110.4(3) . . ?
C2_8 C1_8 C4_8 109.4(3) . . ?
O1_8 C1_8 C3_8 108.1(3) . . ?
C2_8 C1_8 C3_8 110.1(3) . . ?
C4_8 C1_8 C3_8 109.6(3) . . ?
F1_8 C2_8 F2_8 107.9(4) . . ?
F1_8 C2_8 F3_8 107.5(4) . . ?
F2_8 C2_8 F3_8 107.2(4) . . ?
F1_8 C2_8 C1_8 111.1(3) . . ?
F2_8 C2_8 C1_8 113.4(4) . . ?
F3_8 C2_8 C1_8 109.5(4) . . ?
F4_8 C3_8 F6_8 108.1(4) . . ?
F4_8 C3_8 F5_8 108.1(4) . . ?
F6_8 C3_8 F5_8 107.6(4) . . ?
F4_8 C3_8 C1_8 111.1(4) . . ?
F6_8 C3_8 C1_8 111.6(4) . . ?
F5_8 C3_8 C1_8 110.2(4) . . ?
F9_8 C4_8 F7_8 107.8(4) . . ?
F9_8 C4_8 F8_8 107.6(4) . . ?
F7_8 C4_8 F8_8 107.8(3) . . ?
F9_8 C4_8 C1_8 110.0(3) . . ?
F7_8 C4_8 C1_8 111.6(3) . . ?
F8_8 C4_8 C1_8 111.9(3) . . ?
C1_9 O1_9 Al3 150.8(3) . . ?
O1_9 C1_9 C4_9 109.4(3) . . ?
O1_9 C1_9 C2_9 108.2(3) . . ?
C4_9 C1_9 C2_9 109.8(3) . . ?
O1_9 C1_9 C3_9 110.4(3) . . ?
C4_9 C1_9 C3_9 109.6(3) . . ?
C2_9 C1_9 C3_9 109.4(3) . . ?
F2_9 C2_9 F3_9 108.2(4) . . ?
F2_9 C2_9 F1_9 108.2(3) . . ?
F3_9 C2_9 F1_9 106.7(4) . . ?
F2_9 C2_9 C1_9 112.3(3) . . ?
F3_9 C2_9 C1_9 110.7(3) . . ?
F1_9 C2_9 C1_9 110.6(3) . . ?
F5_9 C3_9 F6_9 108.5(4) . . ?
F5_9 C3_9 F4_9 107.5(4) . . ?
F6_9 C3_9 F4_9 108.2(4) . . ?
F5_9 C3_9 C1_9 111.2(3) . . ?
F6_9 C3_9 C1_9 112.1(3) . . ?
F4_9 C3_9 C1_9 109.2(3) . . ?
F9_9 C4_9 F8_9 108.1(4) . . ?
F9_9 C4_9 F7_9 106.9(4) . . ?
F8_9 C4_9 F7_9 107.8(4) . . ?
F9_9 C4_9 C1_9 110.6(4) . . ?
F8_9 C4_9 C1_9 113.1(4) . . ?
F7_9 C4_9 C1_9 110.0(3) . . ?
C1_10 O1_10 Al1 147.4(3) . . ?
O1_10 C1_10 C3_10 109.4(3) . . ?
O1_10 C1_10 C2_10 108.6(3) . . ?
C3_10 C1_10 C2_10 108.9(3) . . ?
O1_10 C1_10 C4_10 111.9(3) . . ?
C3_10 C1_10 C4_10 108.8(3) . . ?
C2_10 C1_10 C4_10 109.2(3) . . ?
F3_10 C2_10 F1_10 107.7(4) . . ?
F3_10 C2_10 F2_10 108.3(4) . . ?
F1_10 C2_10 F2_10 108.7(4) . . ?
F3_10 C2_10 C1_10 110.6(3) . . ?
F1_10 C2_10 C1_10 110.2(4) . . ?
F2_10 C2_10 C1_10 111.3(3) . . ?
F5_10 C3_10 F4_10 107.2(4) . . ?
F5_10 C3_10 F6_10 107.2(4) . . ?
F4_10 C3_10 F6_10 107.1(4) . . ?
F5_10 C3_10 C1_10 111.6(4) . . ?
F4_10 C3_10 C1_10 110.7(3) . . ?
F6_10 C3_10 C1_10 112.8(3) . . ?
F9_10 C4_10 F8_10 107.7(4) . . ?
F9_10 C4_10 F7_10 108.2(4) . . ?
F8_10 C4_10 F7_10 107.5(4) . . ?
F9_10 C4_10 C1_10 110.2(3) . . ?
F8_10 C4_10 C1_10 112.4(3) . . ?
F7_10 C4_10 C1_10 110.7(3) . . ?
C1_11 O1_11 Al1 144.6(3) . . ?
O1_11 C1_11 C2_11 110.1(3) . . ?
O1_11 C1_11 C3_11 107.9(3) . . ?
C2_11 C1_11 C3_11 109.3(3) . . ?
O1_11 C1_11 C4_11 110.3(3) . . ?
C2_11 C1_11 C4_11 110.1(3) . . ?
C3_11 C1_11 C4_11 109.0(3) . . ?
F3_11 C2_11 F1_11 107.5(4) . . ?
F3_11 C2_11 F2_11 107.4(4) . . ?
F1_11 C2_11 F2_11 106.8(3) . . ?
F3_11 C2_11 C1_11 111.8(4) . . ?
F1_11 C2_11 C1_11 110.3(4) . . ?
F2_11 C2_11 C1_11 112.8(3) . . ?
F4_11 C3_11 F5_11 108.1(4) . . ?
F4_11 C3_11 F6_11 108.4(4) . . ?
F5_11 C3_11 F6_11 107.4(3) . . ?
F4_11 C3_11 C1_11 111.7(3) . . ?
F5_11 C3_11 C1_11 110.2(3) . . ?
F6_11 C3_11 C1_11 111.0(3) . . ?
F7_11 C4_11 F9_11 108.8(4) . . ?
F7_11 C4_11 F8_11 107.3(3) . . ?
F9_11 C4_11 F8_11 107.8(3) . . ?
F7_11 C4_11 C1_11 111.4(3) . . ?
F9_11 C4_11 C1_11 109.6(3) . . ?
F8_11 C4_11 C1_11 111.7(3) . . ?
C1_12 O1_12 Al2 147.7(3) . . ?
O1_12 C1_12 C4_12 109.8(3) . . ?
O1_12 C1_12 C3_12 107.9(3) . . ?
C4_12 C1_12 C3_12 110.0(3) . . ?
O1_12 C1_12 C2_12 111.2(3) . . ?
C4_12 C1_12 C2_12 108.7(3) . . ?
C3_12 C1_12 C2_12 109.3(3) . . ?
F3_12 C2_12 F1_12 107.8(4) . . ?
F3_12 C2_12 F2_12 107.7(4) . . ?
F1_12 C2_12 F2_12 106.6(4) . . ?
F3_12 C2_12 C1_12 110.6(3) . . ?
F1_12 C2_12 C1_12 111.6(3) . . ?
F2_12 C2_12 C1_12 112.4(3) . . ?
F4_12 C3_12 F6_12 108.0(4) . . ?
F4_12 C3_12 F5_12 108.3(4) . . ?
F6_12 C3_12 F5_12 107.8(4) . . ?
F4_12 C3_12 C1_12 110.6(3) . . ?
F6_12 C3_12 C1_12 112.2(4) . . ?
F5_12 C3_12 C1_12 109.9(4) . . ?
F9_12 C4_12 F7_12 108.1(4) . . ?
F9_12 C4_12 F8_12 107.6(4) . . ?
F7_12 C4_12 F8_12 107.3(3) . . ?
F9_12 C4_12 C1_12 110.1(3) . . ?
F7_12 C4_12 C1_12 111.1(3) . . ?
F8_12 C4_12 C1_12 112.4(3) . . ?
C1_13 O1_13 Al2 146.3(3) . . ?
O1_13 C1_13 C3_13 108.3(3) . . ?
O1_13 C1_13 C4_13 109.4(3) . . ?
C3_13 C1_13 C4_13 109.6(3) . . ?
O1_13 C1_13 C2_13 111.5(3) . . ?
C3_13 C1_13 C2_13 108.9(3) . . ?
C4_13 C1_13 C2_13 109.1(3) . . ?
F3_13 C2_13 F1_13 107.2(3) . . ?
F3_13 C2_13 F2_13 107.9(4) . . ?
F1_13 C2_13 F2_13 107.9(4) . . ?
F3_13 C2_13 C1_13 109.8(3) . . ?
F1_13 C2_13 C1_13 111.4(4) . . ?
F2_13 C2_13 C1_13 112.5(3) . . ?
F5_13 C3_13 F6_13 108.6(3) . . ?
F5_13 C3_13 F4_13 107.2(3) . . ?
F6_13 C3_13 F4_13 106.9(3) . . ?
F5_13 C3_13 C1_13 110.8(3) . . ?
F6_13 C3_13 C1_13 112.6(3) . . ?
F4_13 C3_13 C1_13 110.5(3) . . ?
F9_13 C4_13 F8_13 108.3(3) . . ?
F9_13 C4_13 F7_13 108.1(3) . . ?
F8_13 C4_13 F7_13 107.6(3) . . ?
F9_13 C4_13 C1_13 110.7(3) . . ?
F8_13 C4_13 C1_13 112.2(3) . . ?
F7_13 C4_13 C1_13 109.8(3) . . ?
C1_14 O1_14 Al2 149.1(3) . . ?
O1_14 C1_14 C3_14 110.0(3) . . ?
O1_14 C1_14 C2_14 109.4(3) . . ?
C3_14 C1_14 C2_14 110.0(3) . . ?
O1_14 C1_14 C4_14 109.0(3) . . ?
C3_14 C1_14 C4_14 109.6(3) . . ?
C2_14 C1_14 C4_14 108.8(3) . . ?
F2_14 C2_14 F3_14 108.4(4) . . ?
F2_14 C2_14 F1_14 108.4(4) . . ?
F3_14 C2_14 F1_14 107.7(4) . . ?
F2_14 C2_14 C1_14 112.2(4) . . ?
F3_14 C2_14 C1_14 110.1(3) . . ?
F1_14 C2_14 C1_14 110.0(3) . . ?
F4_14 C3_14 F5_14 108.0(4) . . ?
F4_14 C3_14 F6_14 107.5(4) . . ?
F5_14 C3_14 F6_14 107.6(4) . . ?
F4_14 C3_14 C1_14 109.7(3) . . ?
F5_14 C3_14 C1_14 110.2(4) . . ?
F6_14 C3_14 C1_14 113.6(3) . . ?
F9_14 C4_14 F7_14 108.4(4) . . ?
F9_14 C4_14 F8_14 108.2(3) . . ?
F7_14 C4_14 F8_14 107.3(3) . . ?
F9_14 C4_14 C1_14 110.8(3) . . ?
F7_14 C4_14 C1_14 110.7(3) . . ?
F8_14 C4_14 C1_14 111.3(3) . . ?

loop_
_geom_bond_atom_site_label_1
_geom_bond_atom_site_label_2
_geom_bond_distance
_geom_bond_site_symmetry_2
_geom_bond_publ_flag
Xe1 C11 2.072(4) . ?
Xe2 C6 2.076(4) . ?
Al1 O1_1 1.693(18) . ?
Al1 O1_11 1.706(3) . ?
Al1 O1_4 1.711(18) . ?
Al1 O1_10 1.713(3) . ?
Al1 F11 1.777(2) . ?
Al2 O1_13 1.702(3) . ?
Al2 O1_12 1.707(3) . ?
Al2 O1_14 1.707(3) . ?
Al2 F11 1.771(2) . ?
Al3 O1_9 1.692(3) . ?
Al3 O1_5 1.704(3) . ?
Al3 O1_6 1.711(3) . ?
Al3 F12 1.771(2) . ?
Al4 O1_7 1.693(3) . ?
Al4 O1_2 1.702(19) . ?
Al4 O1_8 1.706(3) . ?
Al4 O1_3 1.71(2) . ?
Al4 F12 1.768(2) . ?
F1 C1 1.323(5) . ?
F8 C8 1.305(5) . ?
F9 C9 1.324(5) . ?
F10 C10 1.328(5) . ?
C1 C6 1.379(6) . ?
C1 C2 1.380(7) . ?
C2 F2 1.328(6) . ?
C2 C3 1.393(8) . ?
C3 F3 1.302(6) . ?
C3 C4 1.375(8) . ?
C4 F4 1.333(6) . ?
C4 C5 1.384(7) . ?
F5 C5 1.324(6) . ?
F6 C12 1.325(5) . ?
F7 C7 1.321(5) . ?
C5 C6 1.378(6) . ?
C7 C12 1.382(6) . ?
C7 C8 1.384(6) . ?
C8 C9 1.397(6) . ?
C9 C10 1.374(6) . ?
C10 C11 1.384(6) . ?
C11 C12 1.383(6) . ?
O1_1 C1_1 1.360(10) . ?
C1_1 C2_1 1.546(10) . ?
C1_1 C4_1 1.547(10) . ?
C1_1 C3_1 1.557(10) . ?
C2_1 F1_1 1.330(9) . ?
C2_1 F2_1 1.331(11) . ?
C2_1 F3_1 1.338(10) . ?
C3_1 F5_1 1.335(9) . ?
C3_1 F4_1 1.336(10) . ?
C3_1 F6_1 1.338(12) . ?
C4_1 F8_1 1.320(11) . ?
C4_1 F7_1 1.330(10) . ?
C4_1 F9_1 1.336(10) . ?
O1_2 C1_2 1.363(10) . ?
C1_2 C2_2 1.546(9) . ?
C1_2 C3_2 1.554(9) . ?
C1_2 C4_2 1.557(10) . ?
C2_2 F3_2 1.327(10) . ?
C2_2 F1_2 1.334(9) . ?
C2_2 F2_2 1.350(10) . ?
C3_2 F5_2 1.326(9) . ?
C3_2 F4_2 1.327(9) . ?
C3_2 F6_2 1.351(10) . ?
C4_2 F9_2 1.322(10) . ?
C4_2 F7_2 1.328(10) . ?
C4_2 F8_2 1.334(11) . ?
O1_3 C1_3 1.362(11) . ?
C1_3 C3_3 1.550(11) . ?
C1_3 C4_3 1.552(10) . ?
C1_3 C2_3 1.553(10) . ?
C2_3 F3_3 1.322(10) . ?
C2_3 F1_3 1.332(10) . ?
C2_3 F2_3 1.348(11) . ?
C3_3 F4_3 1.325(10) . ?
C3_3 F5_3 1.332(10) . ?
C3_3 F6_3 1.336(11) . ?
C4_3 F9_3 1.317(10) . ?
C4_3 F7_3 1.325(10) . ?
C4_3 F8_3 1.344(11) . ?
O1_4 C1_4 1.357(10) . ?
C1_4 C3_4 1.542(10) . ?
C1_4 C2_4 1.546(10) . ?
C1_4 C4_4 1.553(10) . ?
C2_4 F1_4 1.330(9) . ?
C2_4 F2_4 1.331(11) . ?
C2_4 F3_4 1.333(9) . ?
C3_4 F4_4 1.324(10) . ?
C3_4 F6_4 1.327(11) . ?
C3_4 F5_4 1.331(9) . ?
C4_4 F7_4 1.323(9) . ?
C4_4 F8_4 1.336(11) . ?
C4_4 F9_4 1.338(10) . ?
O1_5 C1_5 1.357(4) . ?
C1_5 C2_5 1.544(6) . ?
C1_5 C4_5 1.545(6) . ?
C1_5 C3_5 1.555(5) . ?
C2_5 F3_5 1.320(6) . ?
C2_5 F1_5 1.337(6) . ?
C2_5 F2_5 1.342(5) . ?
C3_5 F4_5 1.321(5) . ?
C3_5 F6_5 1.333(5) . ?
C3_5 F5_5 1.343(6) . ?
C4_5 F7_5 1.327(6) . ?
C4_5 F9_5 1.328(6) . ?
C4_5 F8_5 1.342(5) . ?
O1_6 C1_6 1.367(4) . ?
C1_6 C4_6 1.554(5) . ?
C1_6 C3_6 1.555(5) . ?
C1_6 C2_6 1.558(5) . ?
C2_6 F2_6 1.324(5) . ?
C2_6 F3_6 1.325(5) . ?
C2_6 F1_6 1.335(5) . ?
C3_6 F4_6 1.329(5) . ?
C3_6 F5_6 1.337(5) . ?
C3_6 F6_6 1.342(5) . ?
C4_6 F9_6 1.329(5) . ?
C4_6 F8_6 1.330(5) . ?
C4_6 F7_6 1.331(5) . ?
O1_7 C1_7 1.356(4) . ?
C1_7 C3_7 1.549(5) . ?
C1_7 C2_7 1.554(5) . ?
C1_7 C4_7 1.562(5) . ?
C2_7 F3_7 1.314(6) . ?
C2_7 F1_7 1.333(5) . ?
C2_7 F2_7 1.342(5) . ?
C3_7 F5_7 1.312(5) . ?
C3_7 F4_7 1.340(5) . ?
C3_7 F6_7 1.340(5) . ?
C4_7 F9_7 1.322(5) . ?
C4_7 F8_7 1.331(5) . ?
C4_7 F7_7 1.336(5) . ?
O1_8 C1_8 1.362(5) . ?
C1_8 C2_8 1.549(6) . ?
C1_8 C4_8 1.551(5) . ?
C1_8 C3_8 1.555(5) . ?
C2_8 F1_8 1.323(5) . ?
C2_8 F2_8 1.333(5) . ?
C2_8 F3_8 1.334(5) . ?
C3_8 F4_8 1.318(6) . ?
C3_8 F6_8 1.332(5) . ?
C3_8 F5_8 1.337(5) . ?
C4_8 F9_8 1.327(5) . ?
C4_8 F7_8 1.328(5) . ?
C4_8 F8_8 1.340(5) . ?
O1_9 C1_9 1.362(4) . ?
C1_9 C4_9 1.548(5) . ?
C1_9 C2_9 1.549(5) . ?
C1_9 C3_9 1.560(5) . ?
C2_9 F2_9 1.327(5) . ?
C2_9 F3_9 1.333(5) . ?
C2_9 F1_9 1.336(5) . ?
C3_9 F5_9 1.320(5) . ?
C3_9 F6_9 1.331(5) . ?
C3_9 F4_9 1.332(5) . ?
C4_9 F9_9 1.326(5) . ?
C4_9 F8_9 1.327(5) . ?
C4_9 F7_9 1.339(5) . ?
O1_10 C1_10 1.359(4) . ?
C1_10 C3_10 1.545(5) . ?
C1_10 C2_10 1.559(5) . ?
C1_10 C4_10 1.561(5) . ?
C2_10 F3_10 1.322(5) . ?
C2_10 F1_10 1.330(5) . ?
C2_10 F2_10 1.331(5) . ?
C3_10 F5_10 1.328(5) . ?
C3_10 F4_10 1.335(5) . ?
C3_10 F6_10 1.344(5) . ?
C4_10 F9_10 1.324(5) . ?
C4_10 F8_10 1.336(5) . ?
C4_10 F7_10 1.342(5) . ?
O1_11 C1_11 1.363(4) . ?
C1_11 C2_11 1.546(5) . ?
C1_11 C3_11 1.550(5) . ?
C1_11 C4_11 1.558(5) . ?
C2_11 F3_11 1.319(5) . ?
C2_11 F1_11 1.344(5) . ?
C2_11 F2_11 1.348(5) . ?
C3_11 F4_11 1.314(5) . ?
C3_11 F5_11 1.332(5) . ?
C3_11 F6_11 1.348(5) . ?
C4_11 F7_11 1.321(5) . ?
C4_11 F9_11 1.325(5) . ?
C4_11 F8_11 1.348(5) . ?
O1_12 C1_12 1.353(4) . ?
C1_12 C4_12 1.551(5) . ?
C1_12 C3_12 1.557(5) . ?
C1_12 C2_12 1.560(5) . ?
C2_12 F3_12 1.324(5) . ?
C2_12 F1_12 1.334(5) . ?
C2_12 F2_12 1.336(5) . ?
C3_12 F4_12 1.324(5) . ?
C3_12 F6_12 1.332(5) . ?
C3_12 F5_12 1.333(5) . ?
C4_12 F9_12 1.323(5) . ?
C4_12 F7_12 1.325(5) . ?
C4_12 F8_12 1.338(5) . ?
O1_13 C1_13 1.363(4) . ?
C1_13 C3_13 1.556(5) . ?
C1_13 C4_13 1.556(5) . ?
C1_13 C2_13 1.557(5) . ?
C2_13 F3_13 1.332(5) . ?
C2_13 F1_13 1.333(5) . ?
C2_13 F2_13 1.333(5) . ?
C3_13 F5_13 1.327(5) . ?
C3_13 F6_13 1.329(4) . ?
C3_13 F4_13 1.338(5) . ?
C4_13 F9_13 1.320(5) . ?
C4_13 F8_13 1.330(5) . ?
C4_13 F7_13 1.341(5) . ?
O1_14 C1_14 1.358(5) . ?
C1_14 C3_14 1.544(5) . ?
C1_14 C2_14 1.551(5) . ?
C1_14 C4_14 1.561(5) . ?
C2_14 F2_14 1.334(5) . ?
C2_14 F3_14 1.336(5) . ?
C2_14 F1_14 1.346(5) . ?
C3_14 F4_14 1.336(5) . ?
C3_14 F5_14 1.339(5) . ?
C3_14 F6_14 1.347(5) . ?
C4_14 F9_14 1.319(5) . ?
C4_14 F7_14 1.337(5) . ?
C4_14 F8_14 1.345(5) . ?

loop_
_geom_torsion_atom_site_label_1
_geom_torsion_atom_site_label_2
_geom_torsion_atom_site_label_3
_geom_torsion_atom_site_label_4
_geom_torsion
_geom_torsion_site_symmetry_1
_geom_torsion_site_symmetry_2
_geom_torsion_site_symmetry_3
_geom_torsion_site_symmetry_4
_geom_torsion_publ_flag
F1 C1 C2 F2 -1.4(7) . . . . ?
C6 C1 C2 F2 178.9(4) . . . . ?
F1 C1 C2 C3 178.9(4) . . . . ?
C6 C1 C2 C3 -0.8(7) . . . . ?
F2 C2 C3 F3 2.3(7) . . . . ?
C1 C2 C3 F3 -178.0(4) . . . . ?
F2 C2 C3 C4 -178.1(4) . . . . ?
C1 C2 C3 C4 1.6(7) . . . . ?
F3 C3 C4 F4 -1.2(7) . . . . ?
C2 C3 C4 F4 179.3(4) . . . . ?
F3 C3 C4 C5 178.7(4) . . . . ?
C2 C3 C4 C5 -0.8(7) . . . . ?
F4 C4 C5 F5 0.9(7) . . . . ?
C3 C4 C5 F5 -178.9(4) . . . . ?
F4 C4 C5 C6 179.2(4) . . . . ?
C3 C4 C5 C6 -0.7(7) . . . . ?
F5 C5 C6 C1 179.8(4) . . . . ?
C4 C5 C6 C1 1.5(7) . . . . ?
F5 C5 C6 Xe2 2.6(6) . . . . ?
C4 C5 C6 Xe2 -175.7(3) . . . . ?
F1 C1 C6 C5 179.5(4) . . . . ?
C2 C1 C6 C5 -0.7(7) . . . . ?
F1 C1 C6 Xe2 -3.3(5) . . . . ?
C2 C1 C6 Xe2 176.4(3) . . . . ?
F7 C7 C8 F8 -0.2(6) . . . . ?
C12 C7 C8 F8 180.0(4) . . . . ?
F7 C7 C8 C9 -179.2(4) . . . . ?
C12 C7 C8 C9 0.9(6) . . . . ?
F8 C8 C9 F9 0.4(6) . . . . ?
C7 C8 C9 F9 179.4(4) . . . . ?
F8 C8 C9 C10 -178.7(4) . . . . ?
C7 C8 C9 C10 0.3(6) . . . . ?
F9 C9 C10 F10 -0.1(6) . . . . ?
C8 C9 C10 F10 178.9(4) . . . . ?
F9 C9 C10 C11 179.7(4) . . . . ?
C8 C9 C10 C11 -1.2(6) . . . . ?
F10 C10 C11 C12 -179.2(4) . . . . ?
C9 C10 C11 C12 1.0(6) . . . . ?
F10 C10 C11 Xe1 0.4(5) . . . . ?
C9 C10 C11 Xe1 -179.5(3) . . . . ?
F7 C7 C12 F6 0.2(6) . . . . ?
C8 C7 C12 F6 -180.0(4) . . . . ?
F7 C7 C12 C11 179.0(4) . . . . ?
C8 C7 C12 C11 -1.2(6) . . . . ?
C10 C11 C12 F6 179.0(4) . . . . ?
Xe1 C11 C12 F6 -0.5(5) . . . . ?
C10 C11 C12 C7 0.3(6) . . . . ?
Xe1 C11 C12 C7 -179.3(3) . . . . ?
O1_11 Al1 O1_1 C1_1 -48(4) . . . . ?
O1_10 Al1 O1_1 C1_1 180(4) . . . . ?
F11 Al1 O1_1 C1_1 64(4) . . . . ?
Al1 O1_1 C1_1 C2_1 100(4) . . . . ?
Al1 O1_1 C1_1 C4_1 -21(4) . . . . ?
Al1 O1_1 C1_1 C3_1 -141(4) . . . . ?
O1_1 C1_1 C2_1 F1_1 -76.6(15) . . . . ?
C4_1 C1_1 C2_1 F1_1 44.5(10) . . . . ?
C3_1 C1_1 C2_1 F1_1 165.4(8) . . . . ?
O1_1 C1_1 C2_1 F2_1 164.6(16) . . . . ?
C4_1 C1_1 C2_1 F2_1 -74.3(13) . . . . ?
C3_1 C1_1 C2_1 F2_1 46.6(13) . . . . ?
O1_1 C1_1 C2_1 F3_1 43.2(15) . . . . ?
C4_1 C1_1 C2_1 F3_1 164.3(9) . . . . ?
C3_1 C1_1 C2_1 F3_1 -74.8(10) . . . . ?
O1_1 C1_1 C3_1 F5_1 -75.4(14) . . . . ?
C2_1 C1_1 C3_1 F5_1 43.6(10) . . . . ?
C4_1 C1_1 C3_1 F5_1 164.7(8) . . . . ?
O1_1 C1_1 C3_1 F4_1 43.0(16) . . . . ?
C2_1 C1_1 C3_1 F4_1 162.0(10) . . . . ?
C4_1 C1_1 C3_1 F4_1 -76.8(11) . . . . ?
O1_1 C1_1 C3_1 F6_1 161.0(17) . . . . ?
C2_1 C1_1 C3_1 F6_1 -80.0(14) . . . . ?
C4_1 C1_1 C3_1 F6_1 41.2(14) . . . . ?
O1_1 C1_1 C4_1 F8_1 163.5(17) . . . . ?
C2_1 C1_1 C4_1 F8_1 42.6(14) . . . . ?
C3_1 C1_1 C4_1 F8_1 -77.9(14) . . . . ?
O1_1 C1_1 C4_1 F7_1 -73.8(15) . . . . ?
C2_1 C1_1 C4_1 F7_1 165.3(8) . . . . ?
C3_1 C1_1 C4_1 F7_1 44.8(10) . . . . ?
O1_1 C1_1 C4_1 F9_1 43.5(16) . . . . ?
C2_1 C1_1 C4_1 F9_1 -77.3(11) . . . . ?
C3_1 C1_1 C4_1 F9_1 162.2(10) . . . . ?
O1_7 Al4 O1_2 C1_2 65(3) . . . . ?
O1_8 Al4 O1_2 C1_2 -67(3) . . . . ?
F12 Al4 O1_2 C1_2 177(3) . . . . ?
Al4 O1_2 C1_2 C2_2 13(4) . . . . ?
Al4 O1_2 C1_2 C3_2 132(3) . . . . ?
Al4 O1_2 C1_2 C4_2 -108(3) . . . . ?
O1_2 C1_2 C2_2 F3_2 42.3(15) . . . . ?
C3_2 C1_2 C2_2 F3_2 -76.2(10) . . . . ?
C4_2 C1_2 C2_2 F3_2 162.6(8) . . . . ?
O1_2 C1_2 C2_2 F1_2 -77.8(14) . . . . ?
C3_2 C1_2 C2_2 F1_2 163.7(8) . . . . ?
C4_2 C1_2 C2_2 F1_2 42.5(11) . . . . ?
O1_2 C1_2 C2_2 F2_2 162.9(14) . . . . ?
C3_2 C1_2 C2_2 F2_2 44.4(12) . . . . ?
C4_2 C1_2 C2_2 F2_2 -76.8(11) . . . . ?
O1_2 C1_2 C3_2 F5_2 -75.8(14) . . . . ?
C2_2 C1_2 C3_2 F5_2 45.0(11) . . . . ?
C4_2 C1_2 C3_2 F5_2 165.6(8) . . . . ?
O1_2 C1_2 C3_2 F4_2 44.6(14) . . . . ?
C2_2 C1_2 C3_2 F4_2 165.4(8) . . . . ?
C4_2 C1_2 C3_2 F4_2 -74.0(10) . . . . ?
O1_2 C1_2 C3_2 F6_2 164.0(14) . . . . ?
C2_2 C1_2 C3_2 F6_2 -75.2(12) . . . . ?
C4_2 C1_2 C3_2 F6_2 45.4(12) . . . . ?
O1_2 C1_2 C4_2 F9_2 48.3(15) . . . . ?
C2_2 C1_2 C4_2 F9_2 -73.6(10) . . . . ?
C3_2 C1_2 C4_2 F9_2 166.3(9) . . . . ?
O1_2 C1_2 C4_2 F7_2 -71.1(14) . . . . ?
C2_2 C1_2 C4_2 F7_2 167.0(9) . . . . ?
C3_2 C1_2 C4_2 F7_2 46.9(11) . . . . ?
O1_2 C1_2 C4_2 F8_2 169.4(16) . . . . ?
C2_2 C1_2 C4_2 F8_2 47.5(14) . . . . ?
C3_2 C1_2 C4_2 F8_2 -72.6(14) . . . . ?
O1_7 Al4 O1_3 C1_3 70(4) . . . . ?
O1_8 Al4 O1_3 C1_3 -62(4) . . . . ?
F12 Al4 O1_3 C1_3 -179(4) . . . . ?
Al4 O1_3 C1_3 C3_3 -100(4) . . . . ?
Al4 O1_3 C1_3 C4_3 140(4) . . . . ?
Al4 O1_3 C1_3 C2_3 20(4) . . . . ?
O1_3 C1_3 C2_3 F3_3 -41.8(17) . . . . ?
C3_3 C1_3 C2_3 F3_3 79.1(11) . . . . ?
C4_3 C1_3 C2_3 F3_3 -160.9(10) . . . . ?
O1_3 C1_3 C2_3 F1_3 77.2(17) . . . . ?
C3_3 C1_3 C2_3 F1_3 -161.9(10) . . . . ?
C4_3 C1_3 C2_3 F1_3 -41.9(12) . . . . ?
O1_3 C1_3 C2_3 F2_3 -161.8(17) . . . . ?
C3_3 C1_3 C2_3 F2_3 -40.9(13) . . . . ?
C4_3 C1_3 C2_3 F2_3 79.1(13) . . . . ?
O1_3 C1_3 C3_3 F4_3 -46.7(18) . . . . ?
C4_3 C1_3 C3_3 F4_3 71.9(12) . . . . ?
C2_3 C1_3 C3_3 F4_3 -168.4(10) . . . . ?
O1_3 C1_3 C3_3 F5_3 72.4(17) . . . . ?
C4_3 C1_3 C3_3 F5_3 -169.0(10) . . . . ?
C2_3 C1_3 C3_3 F5_3 -49.3(12) . . . . ?
O1_3 C1_3 C3_3 F6_3 -167.5(19) . . . . ?
C4_3 C1_3 C3_3 F6_3 -48.9(15) . . . . ?
C2_3 C1_3 C3_3 F6_3 70.9(15) . . . . ?
O1_3 C1_3 C4_3 F9_3 -46.6(17) . . . . ?
C3_3 C1_3 C4_3 F9_3 -166.1(10) . . . . ?
C2_3 C1_3 C4_3 F9_3 74.2(12) . . . . ?
O1_3 C1_3 C4_3 F7_3 72.5(17) . . . . ?
C3_3 C1_3 C4_3 F7_3 -47.0(12) . . . . ?
C2_3 C1_3 C4_3 F7_3 -166.7(10) . . . . ?
O1_3 C1_3 C4_3 F8_3 -167.6(18) . . . . ?
C3_3 C1_3 C4_3 F8_3 72.9(14) . . . . ?
C2_3 C1_3 C4_3 F8_3 -46.8(15) . . . . ?
O1_11 Al1 O1_4 C1_4 -45(5) . . . . ?
O1_10 Al1 O1_4 C1_4 -178(4) . . . . ?
F11 Al1 O1_4 C1_4 67(4) . . . . ?
Al1 O1_4 C1_4 C3_4 7(5) . . . . ?
Al1 O1_4 C1_4 C2_4 128(4) . . . . ?
Al1 O1_4 C1_4 C4_4 -114(4) . . . . ?
O1_4 C1_4 C2_4 F1_4 74.1(14) . . . . ?
C3_4 C1_4 C2_4 F1_4 -163.8(8) . . . . ?
C4_4 C1_4 C2_4 F1_4 -44.2(10) . . . . ?
O1_4 C1_4 C2_4 F2_4 -165.2(16) . . . . ?
C3_4 C1_4 C2_4 F2_4 -43.1(13) . . . . ?
C4_4 C1_4 C2_4 F2_4 76.5(13) . . . . ?
O1_4 C1_4 C2_4 F3_4 -45.1(16) . . . . ?
C3_4 C1_4 C2_4 F3_4 77.0(11) . . . . ?
C4_4 C1_4 C2_4 F3_4 -163.4(9) . . . . ?
O1_4 C1_4 C3_4 F4_4 -41.7(16) . . . . ?
C2_4 C1_4 C3_4 F4_4 -162.8(9) . . . . ?
C4_4 C1_4 C3_4 F4_4 78.1(10) . . . . ?
O1_4 C1_4 C3_4 F6_4 -163.3(16) . . . . ?
C2_4 C1_4 C3_4 F6_4 75.7(13) . . . . ?
C4_4 C1_4 C3_4 F6_4 -43.5(13) . . . . ?
O1_4 C1_4 C3_4 F5_4 76.5(15) . . . . ?
C2_4 C1_4 C3_4 F5_4 -44.5(10) . . . . ?
C4_4 C1_4 C3_4 F5_4 -163.6(7) . . . . ?
O1_4 C1_4 C4_4 F7_4 79.4(15) . . . . ?
C3_4 C1_4 C4_4 F7_4 -41.9(10) . . . . ?
C2_4 C1_4 C4_4 F7_4 -162.0(8) . . . . ?
O1_4 C1_4 C4_4 F8_4 -158.5(16) . . . . ?
C3_4 C1_4 C4_4 F8_4 80.2(13) . . . . ?
C2_4 C1_4 C4_4 F8_4 -39.9(13) . . . . ?
O1_4 C1_4 C4_4 F9_4 -38.1(16) . . . . ?
C3_4 C1_4 C4_4 F9_4 -159.4(9) . . . . ?
C2_4 C1_4 C4_4 F9_4 80.5(10) . . . . ?
O1_9 Al3 O1_5 C1_5 1.0(7) . . . . ?
O1_6 Al3 O1_5 C1_5 135.7(6) . . . . ?
F12 Al3 O1_5 C1_5 -115.5(6) . . . . ?
Al3 O1_5 C1_5 C2_5 100.7(6) . . . . ?
Al3 O1_5 C1_5 C4_5 -139.8(6) . . . . ?
Al3 O1_5 C1_5 C3_5 -20.2(8) . . . . ?
O1_5 C1_5 C2_5 F3_5 -42.1(5) . . . . ?
C4_5 C1_5 C2_5 F3_5 -160.1(4) . . . . ?
C3_5 C1_5 C2_5 F3_5 80.7(5) . . . . ?
O1_5 C1_5 C2_5 F1_5 77.4(5) . . . . ?
C4_5 C1_5 C2_5 F1_5 -40.7(5) . . . . ?
C3_5 C1_5 C2_5 F1_5 -159.9(4) . . . . ?
O1_5 C1_5 C2_5 F2_5 -163.0(4) . . . . ?
C4_5 C1_5 C2_5 F2_5 79.0(5) . . . . ?
C3_5 C1_5 C2_5 F2_5 -40.2(5) . . . . ?
O1_5 C1_5 C3_5 F4_5 -39.7(5) . . . . ?
C2_5 C1_5 C3_5 F4_5 -161.1(4) . . . . ?
C4_5 C1_5 C3_5 F4_5 79.1(5) . . . . ?
O1_5 C1_5 C3_5 F6_5 -161.9(4) . . . . ?
C2_5 C1_5 C3_5 F6_5 76.7(5) . . . . ?
C4_5 C1_5 C3_5 F6_5 -43.1(5) . . . . ?
O1_5 C1_5 C3_5 F5_5 78.1(4) . . . . ?
C2_5 C1_5 C3_5 F5_5 -43.3(5) . . . . ?
C4_5 C1_5 C3_5 F5_5 -163.1(4) . . . . ?
O1_5 C1_5 C4_5 F7_5 75.4(5) . . . . ?
C2_5 C1_5 C4_5 F7_5 -165.2(4) . . . . ?
C3_5 C1_5 C4_5 F7_5 -46.1(5) . . . . ?
O1_5 C1_5 C4_5 F9_5 -43.9(5) . . . . ?
C2_5 C1_5 C4_5 F9_5 75.4(5) . . . . ?
C3_5 C1_5 C4_5 F9_5 -165.4(4) . . . . ?
O1_5 C1_5 C4_5 F8_5 -163.8(4) . . . . ?
C2_5 C1_5 C4_5 F8_5 -44.5(5) . . . . ?
C3_5 C1_5 C4_5 F8_5 74.7(5) . . . . ?
O1_9 Al3 O1_6 C1_6 65.7(5) . . . . ?
O1_5 Al3 O1_6 C1_6 -67.3(5) . . . . ?
F12 Al3 O1_6 C1_6 -177.5(4) . . . . ?
Al3 O1_6 C1_6 C4_6 96.8(5) . . . . ?
Al3 O1_6 C1_6 C3_6 -23.6(6) . . . . ?
Al3 O1_6 C1_6 C2_6 -143.5(4) . . . . ?
O1_6 C1_6 C2_6 F2_6 169.2(3) . . . . ?
C4_6 C1_6 C2_6 F2_6 -71.6(4) . . . . ?
C3_6 C1_6 C2_6 F2_6 48.0(4) . . . . ?
O1_6 C1_6 C2_6 F3_6 47.5(4) . . . . ?
C4_6 C1_6 C2_6 F3_6 166.7(3) . . . . ?
C3_6 C1_6 C2_6 F3_6 -73.7(4) . . . . ?
O1_6 C1_6 C2_6 F1_6 -70.9(4) . . . . ?
C4_6 C1_6 C2_6 F1_6 48.3(4) . . . . ?
C3_6 C1_6 C2_6 F1_6 167.9(3) . . . . ?
O1_6 C1_6 C3_6 F4_6 41.5(4) . . . . ?
C4_6 C1_6 C3_6 F4_6 -78.7(4) . . . . ?
C2_6 C1_6 C3_6 F4_6 161.1(3) . . . . ?
O1_6 C1_6 C3_6 F5_6 -77.2(4) . . . . ?
C4_6 C1_6 C3_6 F5_6 162.5(3) . . . . ?
C2_6 C1_6 C3_6 F5_6 42.4(4) . . . . ?
O1_6 C1_6 C3_6 F6_6 161.6(3) . . . . ?
C4_6 C1_6 C3_6 F6_6 41.4(5) . . . . ?
C2_6 C1_6 C3_6 F6_6 -78.8(4) . . . . ?
O1_6 C1_6 C4_6 F9_6 46.9(4) . . . . ?
C3_6 C1_6 C4_6 F9_6 168.5(3) . . . . ?
C2_6 C1_6 C4_6 F9_6 -71.9(4) . . . . ?
O1_6 C1_6 C4_6 F8_6 166.9(3) . . . . ?
C3_6 C1_6 C4_6 F8_6 -71.5(4) . . . . ?
C2_6 C1_6 C4_6 F8_6 48.1(5) . . . . ?
O1_6 C1_6 C4_6 F7_6 -72.0(4) . . . . ?
C3_6 C1_6 C4_6 F7_6 49.5(4) . . . . ?
C2_6 C1_6 C4_6 F7_6 169.1(3) . . . . ?
O1_2 Al4 O1_7 C1_7 -127.7(11) . . . . ?
O1_8 Al4 O1_7 C1_7 5.5(7) . . . . ?
O1_3 Al4 O1_7 C1_7 -128.8(12) . . . . ?
F12 Al4 O1_7 C1_7 121.4(6) . . . . ?
Al4 O1_7 C1_7 C3_7 -99.5(6) . . . . ?
Al4 O1_7 C1_7 C2_7 141.6(6) . . . . ?
Al4 O1_7 C1_7 C4_7 21.2(8) . . . . ?
O1_7 C1_7 C2_7 F3_7 42.6(5) . . . . ?
C3_7 C1_7 C2_7 F3_7 -76.4(4) . . . . ?
C4_7 C1_7 C2_7 F3_7 163.8(4) . . . . ?
O1_7 C1_7 C2_7 F1_7 -77.3(4) . . . . ?
C3_7 C1_7 C2_7 F1_7 163.7(4) . . . . ?
C4_7 C1_7 C2_7 F1_7 43.9(5) . . . . ?
O1_7 C1_7 C2_7 F2_7 163.5(4) . . . . ?
C3_7 C1_7 C2_7 F2_7 44.5(5) . . . . ?
C4_7 C1_7 C2_7 F2_7 -75.3(5) . . . . ?
O1_7 C1_7 C3_7 F5_7 -74.0(4) . . . . ?
C2_7 C1_7 C3_7 F5_7 44.1(5) . . . . ?
C4_7 C1_7 C3_7 F5_7 164.2(3) . . . . ?
O1_7 C1_7 C3_7 F4_7 46.5(5) . . . . ?
C2_7 C1_7 C3_7 F4_7 164.5(4) . . . . ?
C4_7 C1_7 C3_7 F4_7 -75.3(4) . . . . ?
O1_7 C1_7 C3_7 F6_7 165.2(3) . . . . ?
C2_7 C1_7 C3_7 F6_7 -76.8(4) . . . . ?
C4_7 C1_7 C3_7 F6_7 43.3(5) . . . . ?
O1_7 C1_7 C4_7 F9_7 39.9(5) . . . . ?
C3_7 C1_7 C4_7 F9_7 160.8(3) . . . . ?
C2_7 C1_7 C4_7 F9_7 -79.3(4) . . . . ?
O1_7 C1_7 C4_7 F8_7 162.1(4) . . . . ?
C3_7 C1_7 C4_7 F8_7 -77.1(5) . . . . ?
C2_7 C1_7 C4_7 F8_7 42.9(5) . . . . ?
O1_7 C1_7 C4_7 F7_7 -78.5(4) . . . . ?
C3_7 C1_7 C4_7 F7_7 42.4(4) . . . . ?
C2_7 C1_7 C4_7 F7_7 162.3(3) . . . . ?
O1_7 Al4 O1_8 C1_8 141.5(5) . . . . ?
O1_2 Al4 O1_8 C1_8 -84.8(11) . . . . ?
O1_3 Al4 O1_8 C1_8 -85.2(13) . . . . ?
F12 Al4 O1_8 C1_8 27.9(6) . . . . ?
Al4 O1_8 C1_8 C2_8 -58.5(7) . . . . ?
Al4 O1_8 C1_8 C4_8 61.7(7) . . . . ?
Al4 O1_8 C1_8 C3_8 -178.3(4) . . . . ?
O1_8 C1_8 C2_8 F1_8 78.2(4) . . . . ?
C4_8 C1_8 C2_8 F1_8 -42.7(5) . . . . ?
C3_8 C1_8 C2_8 F1_8 -163.2(3) . . . . ?
O1_8 C1_8 C2_8 F2_8 -160.0(4) . . . . ?
C4_8 C1_8 C2_8 F2_8 79.1(5) . . . . ?
C3_8 C1_8 C2_8 F2_8 -41.5(5) . . . . ?
O1_8 C1_8 C2_8 F3_8 -40.3(5) . . . . ?
C4_8 C1_8 C2_8 F3_8 -161.2(3) . . . . ?
C3_8 C1_8 C2_8 F3_8 78.2(4) . . . . ?
O1_8 C1_8 C3_8 F4_8 -44.0(5) . . . . ?
C2_8 C1_8 C3_8 F4_8 -163.1(4) . . . . ?
C4_8 C1_8 C3_8 F4_8 76.5(5) . . . . ?
O1_8 C1_8 C3_8 F6_8 -164.7(4) . . . . ?
C2_8 C1_8 C3_8 F6_8 76.1(5) . . . . ?
C4_8 C1_8 C3_8 F6_8 -44.3(5) . . . . ?
O1_8 C1_8 C3_8 F5_8 75.8(5) . . . . ?
C2_8 C1_8 C3_8 F5_8 -43.3(5) . . . . ?
C4_8 C1_8 C3_8 F5_8 -163.7(4) . . . . ?
O1_8 C1_8 C4_8 F9_8 -41.7(5) . . . . ?
C2_8 C1_8 C4_8 F9_8 78.3(4) . . . . ?
C3_8 C1_8 C4_8 F9_8 -160.8(4) . . . . ?
O1_8 C1_8 C4_8 F7_8 77.9(4) . . . . ?
C2_8 C1_8 C4_8 F7_8 -162.1(3) . . . . ?
C3_8 C1_8 C4_8 F7_8 -41.2(5) . . . . ?
O1_8 C1_8 C4_8 F8_8 -161.2(3) . . . . ?
C2_8 C1_8 C4_8 F8_8 -41.1(5) . . . . ?
C3_8 C1_8 C4_8 F8_8 79.7(4) . . . . ?
O1_5 Al3 O1_9 C1_9 -139.3(6) . . . . ?
O1_6 Al3 O1_9 C1_9 86.9(6) . . . . ?
F12 Al3 O1_9 C1_9 -25.8(6) . . . . ?
Al3 O1_9 C1_9 C4_9 59.2(7) . . . . ?
Al3 O1_9 C1_9 C2_9 178.8(5) . . . . ?
Al3 O1_9 C1_9 C3_9 -61.4(7) . . . . ?
O1_9 C1_9 C2_9 F2_9 166.7(3) . . . . ?
C4_9 C1_9 C2_9 F2_9 -73.9(4) . . . . ?
C3_9 C1_9 C2_9 F2_9 46.4(5) . . . . ?
O1_9 C1_9 C2_9 F3_9 45.7(4) . . . . ?
C4_9 C1_9 C2_9 F3_9 165.1(3) . . . . ?
C3_9 C1_9 C2_9 F3_9 -74.6(4) . . . . ?
O1_9 C1_9 C2_9 F1_9 -72.3(4) . . . . ?
C4_9 C1_9 C2_9 F1_9 47.0(5) . . . . ?
C3_9 C1_9 C2_9 F1_9 167.3(3) . . . . ?
O1_9 C1_9 C3_9 F5_9 -75.7(4) . . . . ?
C4_9 C1_9 C3_9 F5_9 163.8(3) . . . . ?
C2_9 C1_9 C3_9 F5_9 43.4(4) . . . . ?
O1_9 C1_9 C3_9 F6_9 162.6(3) . . . . ?
C4_9 C1_9 C3_9 F6_9 42.1(5) . . . . ?
C2_9 C1_9 C3_9 F6_9 -78.3(4) . . . . ?
O1_9 C1_9 C3_9 F4_9 42.8(5) . . . . ?
C4_9 C1_9 C3_9 F4_9 -77.8(4) . . . . ?
C2_9 C1_9 C3_9 F4_9 161.8(3) . . . . ?
O1_9 C1_9 C4_9 F9_9 40.7(5) . . . . ?
C2_9 C1_9 C4_9 F9_9 -78.0(4) . . . . ?
C3_9 C1_9 C4_9 F9_9 161.8(3) . . . . ?
O1_9 C1_9 C4_9 F8_9 162.1(4) . . . . ?
C2_9 C1_9 C4_9 F8_9 43.4(5) . . . . ?
C3_9 C1_9 C4_9 F8_9 -76.8(4) . . . . ?
O1_9 C1_9 C4_9 F7_9 -77.3(4) . . . . ?
C2_9 C1_9 C4_9 F7_9 164.1(3) . . . . ?
C3_9 C1_9 C4_9 F7_9 43.9(4) . . . . ?
O1_1 Al1 O1_10 C1_10 -7.1(11) . . . . ?
O1_11 Al1 O1_10 C1_10 -142.4(5) . . . . ?
O1_4 Al1 O1_10 C1_10 -7.0(11) . . . . ?
F11 Al1 O1_10 C1_10 108.5(5) . . . . ?
Al1 O1_10 C1_10 C3_10 -86.0(5) . . . . ?
Al1 O1_10 C1_10 C2_10 155.2(4) . . . . ?
Al1 O1_10 C1_10 C4_10 34.6(6) . . . . ?
O1_10 C1_10 C2_10 F3_10 41.8(5) . . . . ?
C3_10 C1_10 C2_10 F3_10 -77.3(4) . . . . ?
C4_10 C1_10 C2_10 F3_10 164.0(3) . . . . ?
O1_10 C1_10 C2_10 F1_10 -77.1(4) . . . . ?
C3_10 C1_10 C2_10 F1_10 163.8(3) . . . . ?
C4_10 C1_10 C2_10 F1_10 45.1(4) . . . . ?
O1_10 C1_10 C2_10 F2_10 162.2(3) . . . . ?
C3_10 C1_10 C2_10 F2_10 43.1(5) . . . . ?
C4_10 C1_10 C2_10 F2_10 -75.6(4) . . . . ?
O1_10 C1_10 C3_10 F5_10 -77.2(4) . . . . ?
C2_10 C1_10 C3_10 F5_10 41.3(4) . . . . ?
C4_10 C1_10 C3_10 F5_10 160.2(3) . . . . ?
O1_10 C1_10 C3_10 F4_10 42.0(5) . . . . ?
C2_10 C1_10 C3_10 F4_10 160.5(3) . . . . ?
C4_10 C1_10 C3_10 F4_10 -80.5(4) . . . . ?
O1_10 C1_10 C3_10 F6_10 162.0(3) . . . . ?
C2_10 C1_10 C3_10 F6_10 -79.5(4) . . . . ?
C4_10 C1_10 C3_10 F6_10 39.4(5) . . . . ?
O1_10 C1_10 C4_10 F9_10 40.2(5) . . . . ?
C3_10 C1_10 C4_10 F9_10 161.2(3) . . . . ?
C2_10 C1_10 C4_10 F9_10 -80.0(4) . . . . ?
O1_10 C1_10 C4_10 F8_10 160.3(3) . . . . ?
C3_10 C1_10 C4_10 F8_10 -78.7(4) . . . . ?
C2_10 C1_10 C4_10 F8_10 40.1(5) . . . . ?
O1_10 C1_10 C4_10 F7_10 -79.4(4) . . . . ?
C3_10 C1_10 C4_10 F7_10 41.6(4) . . . . ?
C2_10 C1_10 C4_10 F7_10 160.3(3) . . . . ?
O1_1 Al1 O1_11 C1_11 -90.3(11) . . . . ?
O1_4 Al1 O1_11 C1_11 -90.6(11) . . . . ?
O1_10 Al1 O1_11 C1_11 40.9(5) . . . . ?
F11 Al1 O1_11 C1_11 154.1(5) . . . . ?
Al1 O1_11 C1_11 C2_11 -66.0(6) . . . . ?
Al1 O1_11 C1_11 C3_11 174.7(4) . . . . ?
Al1 O1_11 C1_11 C4_11 55.7(6) . . . . ?
O1_11 C1_11 C2_11 F3_11 -39.4(5) . . . . ?
C3_11 C1_11 C2_11 F3_11 79.1(4) . . . . ?
C4_11 C1_11 C2_11 F3_11 -161.2(4) . . . . ?
O1_11 C1_11 C2_11 F1_11 80.3(4) . . . . ?
C3_11 C1_11 C2_11 F1_11 -161.3(3) . . . . ?
C4_11 C1_11 C2_11 F1_11 -41.6(4) . . . . ?
O1_11 C1_11 C2_11 F2_11 -160.5(3) . . . . ?
C3_11 C1_11 C2_11 F2_11 -42.1(5) . . . . ?
C4_11 C1_11 C2_11 F2_11 77.7(4) . . . . ?
O1_11 C1_11 C3_11 F4_11 -45.1(4) . . . . ?
C2_11 C1_11 C3_11 F4_11 -164.9(3) . . . . ?
C4_11 C1_11 C3_11 F4_11 74.7(4) . . . . ?
O1_11 C1_11 C3_11 F5_11 75.0(4) . . . . ?
C2_11 C1_11 C3_11 F5_11 -44.8(4) . . . . ?
C4_11 C1_11 C3_11 F5_11 -165.2(3) . . . . ?
O1_11 C1_11 C3_11 F6_11 -166.1(3) . . . . ?
C2_11 C1_11 C3_11 F6_11 74.1(4) . . . . ?
C4_11 C1_11 C3_11 F6_11 -46.4(5) . . . . ?
O1_11 C1_11 C4_11 F7_11 77.9(4) . . . . ?
C2_11 C1_11 C4_11 F7_11 -160.4(3) . . . . ?
C3_11 C1_11 C4_11 F7_11 -40.4(4) . . . . ?
O1_11 C1_11 C4_11 F9_11 -42.6(4) . . . . ?
C2_11 C1_11 C4_11 F9_11 79.1(4) . . . . ?
C3_11 C1_11 C4_11 F9_11 -160.9(3) . . . . ?
O1_11 C1_11 C4_11 F8_11 -162.0(3) . . . . ?
C2_11 C1_11 C4_11 F8_11 -40.3(5) . . . . ?
C3_11 C1_11 C4_11 F8_11 79.7(4) . . . . ?
O1_13 Al2 O1_12 C1_12 148.6(5) . . . . ?
O1_14 Al2 O1_12 C1_12 14.0(6) . . . . ?
F11 Al2 O1_12 C1_12 -102.1(5) . . . . ?
Al2 O1_12 C1_12 C4_12 77.1(6) . . . . ?
Al2 O1_12 C1_12 C3_12 -163.0(4) . . . . ?
Al2 O1_12 C1_12 C2_12 -43.2(6) . . . . ?
O1_12 C1_12 C2_12 F3_12 -39.9(5) . . . . ?
C4_12 C1_12 C2_12 F3_12 -160.9(3) . . . . ?
C3_12 C1_12 C2_12 F3_12 79.1(4) . . . . ?
O1_12 C1_12 C2_12 F1_12 80.1(4) . . . . ?
C4_12 C1_12 C2_12 F1_12 -40.9(4) . . . . ?
C3_12 C1_12 C2_12 F1_12 -160.9(3) . . . . ?
O1_12 C1_12 C2_12 F2_12 -160.3(4) . . . . ?
C4_12 C1_12 C2_12 F2_12 78.7(4) . . . . ?
C3_12 C1_12 C2_12 F2_12 -41.3(5) . . . . ?
O1_12 C1_12 C3_12 F4_12 -44.2(5) . . . . ?
C4_12 C1_12 C3_12 F4_12 75.6(4) . . . . ?
C2_12 C1_12 C3_12 F4_12 -165.2(3) . . . . ?
O1_12 C1_12 C3_12 F6_12 -164.8(3) . . . . ?
C4_12 C1_12 C3_12 F6_12 -45.1(5) . . . . ?
C2_12 C1_12 C3_12 F6_12 74.1(4) . . . . ?
O1_12 C1_12 C3_12 F5_12 75.3(4) . . . . ?
C4_12 C1_12 C3_12 F5_12 -164.9(4) . . . . ?
C2_12 C1_12 C3_12 F5_12 -45.7(5) . . . . ?
O1_12 C1_12 C4_12 F9_12 -45.3(4) . . . . ?
C3_12 C1_12 C4_12 F9_12 -163.9(3) . . . . ?
C2_12 C1_12 C4_12 F9_12 76.5(4) . . . . ?
O1_12 C1_12 C4_12 F7_12 74.4(4) . . . . ?
C3_12 C1_12 C4_12 F7_12 -44.2(5) . . . . ?
C2_12 C1_12 C4_12 F7_12 -163.8(3) . . . . ?
O1_12 C1_12 C4_12 F8_12 -165.3(3) . . . . ?
C3_12 C1_12 C4_12 F8_12 76.1(4) . . . . ?
C2_12 C1_12 C4_12 F8_12 -43.5(5) . . . . ?
O1_12 Al2 O1_13 C1_13 -55.1(5) . . . . ?
O1_14 Al2 O1_13 C1_13 74.3(5) . . . . ?
F11 Al2 O1_13 C1_13 -170.1(5) . . . . ?
Al2 O1_13 C1_13 C3_13 -125.2(5) . . . . ?
Al2 O1_13 C1_13 C4_13 115.4(5) . . . . ?
Al2 O1_13 C1_13 C2_13 -5.4(7) . . . . ?
O1_13 C1_13 C2_13 F3_13 -38.8(5) . . . . ?
C3_13 C1_13 C2_13 F3_13 80.7(4) . . . . ?
C4_13 C1_13 C2_13 F3_13 -159.7(3) . . . . ?
O1_13 C1_13 C2_13 F1_13 79.7(4) . . . . ?
C3_13 C1_13 C2_13 F1_13 -160.8(3) . . . . ?
C4_13 C1_13 C2_13 F1_13 -41.2(4) . . . . ?
O1_13 C1_13 C2_13 F2_13 -159.0(4) . . . . ?
C3_13 C1_13 C2_13 F2_13 -39.5(5) . . . . ?
C4_13 C1_13 C2_13 F2_13 80.1(4) . . . . ?
O1_13 C1_13 C3_13 F5_13 78.3(4) . . . . ?
C4_13 C1_13 C3_13 F5_13 -162.4(3) . . . . ?
C2_13 C1_13 C3_13 F5_13 -43.1(4) . . . . ?
O1_13 C1_13 C3_13 F6_13 -159.8(3) . . . . ?
C4_13 C1_13 C3_13 F6_13 -40.5(4) . . . . ?
C2_13 C1_13 C3_13 F6_13 78.8(4) . . . . ?
O1_13 C1_13 C3_13 F4_13 -40.3(4) . . . . ?
C4_13 C1_13 C3_13 F4_13 78.9(4) . . . . ?
C2_13 C1_13 C3_13 F4_13 -161.8(3) . . . . ?
O1_13 C1_13 C4_13 F9_13 -47.7(4) . . . . ?
C3_13 C1_13 C4_13 F9_13 -166.4(3) . . . . ?
C2_13 C1_13 C4_13 F9_13 74.5(4) . . . . ?
O1_13 C1_13 C4_13 F8_13 -168.8(3) . . . . ?
C3_13 C1_13 C4_13 F8_13 72.5(4) . . . . ?
C2_13 C1_13 C4_13 F8_13 -46.6(4) . . . . ?
O1_13 C1_13 C4_13 F7_13 71.5(4) . . . . ?
C3_13 C1_13 C4_13 F7_13 -47.1(4) . . . . ?
C2_13 C1_13 C4_13 F7_13 -166.3(3) . . . . ?
O1_13 Al2 O1_14 C1_14 55.8(6) . . . . ?
O1_12 Al2 O1_14 C1_14 -174.0(5) . . . . ?
F11 Al2 O1_14 C1_14 -56.3(6) . . . . ?
Al2 O1_14 C1_14 C3_14 14.1(7) . . . . ?
Al2 O1_14 C1_14 C2_14 135.0(5) . . . . ?
Al2 O1_14 C1_14 C4_14 -106.1(5) . . . . ?
O1_14 C1_14 C2_14 F2_14 -163.7(3) . . . . ?
C3_14 C1_14 C2_14 F2_14 -42.8(5) . . . . ?
C4_14 C1_14 C2_14 F2_14 77.3(4) . . . . ?
O1_14 C1_14 C2_14 F3_14 -42.9(5) . . . . ?
C3_14 C1_14 C2_14 F3_14 78.0(4) . . . . ?
C4_14 C1_14 C2_14 F3_14 -161.9(3) . . . . ?
O1_14 C1_14 C2_14 F1_14 75.6(4) . . . . ?
C3_14 C1_14 C2_14 F1_14 -163.5(3) . . . . ?
C4_14 C1_14 C2_14 F1_14 -43.4(4) . . . . ?
O1_14 C1_14 C3_14 F4_14 -43.5(5) . . . . ?
C2_14 C1_14 C3_14 F4_14 -164.0(3) . . . . ?
C4_14 C1_14 C3_14 F4_14 76.4(4) . . . . ?
O1_14 C1_14 C3_14 F5_14 75.3(4) . . . . ?
C2_14 C1_14 C3_14 F5_14 -45.2(4) . . . . ?
C4_14 C1_14 C3_14 F5_14 -164.8(3) . . . . ?
O1_14 C1_14 C3_14 F6_14 -163.8(4) . . . . ?
C2_14 C1_14 C3_14 F6_14 75.6(5) . . . . ?
C4_14 C1_14 C3_14 F6_14 -43.9(5) . . . . ?
O1_14 C1_14 C4_14 F9_14 -41.4(4) . . . . ?
C3_14 C1_14 C4_14 F9_14 -161.9(3) . . . . ?
C2_14 C1_14 C4_14 F9_14 77.7(4) . . . . ?
O1_14 C1_14 C4_14 F7_14 78.9(4) . . . . ?
C3_14 C1_14 C4_14 F7_14 -41.6(5) . . . . ?
C2_14 C1_14 C4_14 F7_14 -162.0(3) . . . . ?
O1_14 C1_14 C4_14 F8_14 -161.9(3) . . . . ?
C3_14 C1_14 C4_14 F8_14 77.6(4) . . . . ?
C2_14 C1_14 C4_14 F8_14 -42.7(4) . . . . ?
